data_1563516
loop_
_publ_author_name
'Haberer, Almut'
'Kaindl, Reinhard'
'Oeckler, Oliver'
'Huppertz, Hubert'

_publ_section_title
;
 A new structure type of RE4B4O11F2: High-pressure synthesis and crystal
 structure of La4B4O11F2
;
_journal_issue 9
_journal_name_full 'Journal of Solid State Chemistry'
_journal_page_first 1970
_journal_page_last 1979
_journal_paper_doi 10.1016/j.jssc.2010.06.019
_journal_volume 183
_journal_year 2010
_chemical_formula_moiety 'B4 F2 La4 O11'
_chemical_formula_sum 'B4 F2 La4 O11'
_chemical_formula_weight 812.88
_chemical_name_common 'lanthanum fluoride borate'
_space_group_IT_number 14
_space_group_name_Hall '-P 2ybc'
_space_group_name_H-M_alt 'P 1 21/c 1'
_symmetry_cell_setting monoclinic
_symmetry_space_group_name_Hall '-P 2ybc'
_symmetry_space_group_name_H-M 'P 1 21/c 1'
_atom_sites_solution_hydrogens none
_atom_sites_solution_primary direct
_atom_sites_solution_secondary difmap
_audit_creation_method SHELXL-97
_cell_angle_alpha 90.00
_cell_angle_beta 113.92(3)
_cell_angle_gamma 90.00
_cell_formula_units_Z 8
_cell_length_a 7.7813(16)
_cell_length_b 35.733(7)
_cell_length_c 7.6572(15)
_cell_measurement_reflns_used 2335
_cell_measurement_temperature 293(2)
_cell_volume 1946.2(8)
_computing_cell_refinement 'HKL Scalepack (Otwinowski & Minor 1997)'
_computing_data_collection 'Collect (Bruker AXS BV, 1997-2004)'
_computing_data_reduction 'HKL Denzo and Scalepack (Otwinowski & Minor 1997)'
_computing_molecular_graphics 'DIAMOND (Brandenburg & Berndt, 1999)'
_computing_publication_material 'enCIFer (Allen et al., 2004) and SHELXL97'
_computing_structure_refinement 'SHELXL-97 (Sheldrick, 1997)'
_computing_structure_solution 'SHELXS-97 (Sheldrick, 1990)'
_diffrn_ambient_temperature 293(2)
_diffrn_detector_area_resol_mean 9
_diffrn_measured_fraction_theta_full 0.964
_diffrn_measured_fraction_theta_max 0.964
_diffrn_measurement_device_type KappaCCD
_diffrn_measurement_method 'CCD; rotation images; thick slices'
_diffrn_radiation_monochromator graphite
_diffrn_radiation_source 'fine-focus sealed tube'
_diffrn_radiation_type MoK\a
_diffrn_radiation_wavelength 0.71073
_diffrn_reflns_av_R_equivalents 0.0532
_diffrn_reflns_av_sigmaI/netI 0.0488
_diffrn_reflns_limit_h_max 15
_diffrn_reflns_limit_h_min -15
_diffrn_reflns_limit_k_max 69
_diffrn_reflns_limit_k_min -69
_diffrn_reflns_limit_l_max 15
_diffrn_reflns_limit_l_min -14
_diffrn_reflns_number 64178
_diffrn_reflns_theta_full 45.40
_diffrn_reflns_theta_max 45.40
_diffrn_reflns_theta_min 3.34
_exptl_absorpt_coefficient_mu 17.299
_exptl_absorpt_correction_T_max 0.708
_exptl_absorpt_correction_T_min 0.667
_exptl_absorpt_correction_type sphere
_exptl_absorpt_process_details
;
Interpolation using  Int.Tab. Vol. C (1992) p. 523,Tab. 6.3.3.3
for values of muR in the range 0-2.5, and Int.Tab. Vol.II (1959)
p.302; Table 5.3.6 B for muR in the range 2.6-10.0.
The interpolation procedure of C.W.Dwiggins Jr (Acta Cryst.(1975)
A31,146-148) is used with some modification.
;
_exptl_crystal_colour colorless
_exptl_crystal_density_diffrn 5.548
_exptl_crystal_density_method 'not measured'
_exptl_crystal_description irregular
_exptl_crystal_F_000 2832
_exptl_crystal_size_max 0.04
_exptl_crystal_size_mid 0.02
_exptl_crystal_size_min 0.02
_refine_diff_density_max 4.776
_refine_diff_density_min -4.379
_refine_diff_density_rms 0.457
_refine_ls_extinction_method none
_refine_ls_goodness_of_fit_ref 1.024
_refine_ls_hydrogen_treatment none
_refine_ls_matrix_type full
_refine_ls_number_parameters 379
_refine_ls_number_reflns 15796
_refine_ls_number_restraints 0
_refine_ls_restrained_S_all 1.024
_refine_ls_R_factor_all 0.0577
_refine_ls_R_factor_gt 0.0353
_refine_ls_shift/su_max 0.001
_refine_ls_shift/su_mean 0.000
_refine_ls_structure_factor_coef Fsqd
_refine_ls_weighting_details 'calc w=1/[\s^2^(Fo^2^)+(0.0188P)^2^+11.1671P] where P=(Fo^2^+2Fc^2^)/3'
_refine_ls_weighting_scheme calc
_refine_ls_wR_factor_gt 0.0650
_refine_ls_wR_factor_ref 0.0718
_reflns_number_gt 12135
_reflns_number_total 15796
_reflns_threshold_expression >2sigma(I)
_cod_data_source_file JSSC-2010-183-1970.cif
_cod_data_source_block spherical
_cod_original_cell_volume 1946.3(7)
_cod_original_sg_symbol_H-M P21/c
_cod_database_code 1563516

loop_
_symmetry_equiv_pos_as_xyz
'x, y, z'
'-x, y+1/2, -z+1/2'
'-x, -y, -z'
'x, -y-1/2, z-1/2'

loop_
_atom_site_label
_atom_site_type_symbol
_atom_site_fract_x
_atom_site_fract_y
_atom_site_fract_z
_atom_site_U_iso_or_equiv
_atom_site_adp_type
_atom_site_occupancy
_atom_site_symmetry_multiplicity
_atom_site_calc_flag
_atom_site_refinement_flags
_atom_site_disorder_assembly
_atom_site_disorder_group
La1 La 0.48200(2) 0.234243(5) 0.25646(2) 0.00730(3) Uani 1 1 d . . .
La2 La 0.86556(2) 0.117015(5) -0.10844(2) 0.00820(3) Uani 1 1 d . . .
La3 La 0.95956(2) 0.227106(5) 0.74423(2) 0.00921(3) Uani 1 1 d . . .
La4 La 0.85704(2) 0.138323(5) 0.38092(2) 0.00670(3) Uani 1 1 d . . .
La5 La 0.36110(2) 0.142117(5) -0.12284(2) 0.00756(3) Uani 1 1 d . . .
La6 La 0.38039(3) 0.098889(6) -0.61524(3) 0.01151(3) Uani 1 1 d . . .
La7 La 0.50962(2) 0.016079(5) -0.24307(2) 0.00665(3) Uani 1 1 d . . .
La8 La -0.00918(2) 0.017185(5) -0.76363(2) 0.00719(3) Uani 1 1 d . . .
O1 O 0.6413(3) 0.03099(7) 0.1076(3) 0.0091(3) Uani 1 1 d . . .
O2 O 0.7167(3) 0.16148(7) 0.0277(3) 0.0107(4) Uani 1 1 d . . .
O3 O 0.2222(3) 0.04418(7) -0.1847(3) 0.0090(3) Uani 1 1 d . . .
O4 O 0.5641(4) 0.21490(7) 0.5829(3) 0.0128(4) Uani 1 1 d . . .
O5 O 0.7887(3) 0.16743(7) 0.6471(3) 0.0100(4) Uani 1 1 d . . .
O6 O 1.1869(3) 0.09572(7) 0.0025(4) 0.0127(4) Uani 1 1 d . . .
O7 O 1.1214(3) 0.17874(8) 0.5938(4) 0.0163(5) Uani 1 1 d . . .
O8 O 0.7443(3) 0.09222(7) 0.5613(3) 0.0125(4) Uani 1 1 d . . .
O9 O 0.1674(3) 0.25725(8) 0.0479(4) 0.0140(4) Uani 1 1 d . . .
O10 O 0.1014(3) 0.13927(8) -0.7532(3) 0.0132(4) Uani 1 1 d . . .
O11 O 1.1172(4) 0.17505(8) 0.9898(4) 0.0164(5) Uani 1 1 d . . .
O12 O -0.1380(4) 0.08154(8) -0.8254(4) 0.0196(5) Uani 1 1 d . . .
O13 O -0.0676(3) 0.04124(7) -0.4685(3) 0.0119(4) Uani 1 1 d . . .
O14 O 0.1279(4) 0.10204(8) -0.3818(4) 0.0183(5) Uani 1 1 d . . .
O15 O 0.2312(3) 0.04787(8) -0.4941(3) 0.0119(4) Uani 1 1 d . . .
O16 O 0.4851(3) 0.15034(8) 0.6240(3) 0.0134(4) Uani 1 1 d . . .
O17 O 0.7890(3) 0.22647(7) -0.0286(3) 0.0108(4) Uani 1 1 d . . .
O18 O 1.2517(3) 0.03512(8) 0.1360(3) 0.0138(4) Uani 1 1 d . . .
O19 O -0.3839(4) 0.03160(8) -0.4996(3) 0.0155(5) Uani 1 1 d . . .
O20 O -0.4411(4) 0.09462(8) -0.8296(4) 0.0154(4) Uani 1 1 d . . .
O21 O 0.1794(4) 0.20327(8) -0.6961(4) 0.0172(5) Uani 1 1 d . . .
O22 O 0.7885(4) 0.20890(8) 0.2775(5) 0.0244(6) Uani 1 1 d . . .
F1 F -0.1272(3) 0.03625(7) -1.1147(3) 0.0147(4) Uani 1 1 d . . .
F2 F 0.5482(3) 0.08495(7) -0.1972(4) 0.0251(5) Uani 1 1 d . . .
F3 F 0.4851(3) 0.16134(7) 0.2555(3) 0.0175(4) Uani 1 1 d . . .
F4 F 0.4119(5) 0.28744(8) 0.4254(4) 0.0282(6) Uani 1 1 d . . .
B1 B 0.6053(5) 0.17721(10) 0.6157(4) 0.0080(5) Uani 1 1 d . . .
B2 B 0.1340(5) 0.06364(12) -0.3831(5) 0.0126(6) Uani 1 1 d . . .
B3 B 1.2228(4) 0.05880(10) -0.0128(5) 0.0082(5) Uani 1 1 d . . .
B4 B -0.2362(5) 0.05502(10) -0.4674(5) 0.0085(5) Uani 1 1 d . . .
B5 B 0.1364(5) 0.17212(12) -0.8220(6) 0.0140(6) Uani 1 1 d . . .
B6 B -0.3269(6) 0.06945(13) -0.8600(7) 0.0191(7) Uani 1 1 d . . .
B7 B 0.1625(6) 0.29409(14) -0.0147(6) 0.0184(7) Uani 1 1 d . . .
B8 B 0.7590(6) 0.19900(13) 0.0783(7) 0.0196(8) Uani 1 1 d . . .

loop_
_atom_site_aniso_label
_atom_site_aniso_U_11
_atom_site_aniso_U_22
_atom_site_aniso_U_33
_atom_site_aniso_U_23
_atom_site_aniso_U_13
_atom_site_aniso_U_12
La1 0.00768(6) 0.00795(7) 0.00678(6) -0.00008(5) 0.00347(5) 0.00119(5)
La2 0.00852(6) 0.00874(7) 0.00800(6) 0.00019(5) 0.00405(5) -0.00048(5)
La3 0.01113(6) 0.00728(7) 0.01053(6) 0.00066(5) 0.00573(5) 0.00067(5)
La4 0.00761(5) 0.00703(7) 0.00648(5) -0.00005(5) 0.00390(4) -0.00016(5)
La5 0.00715(6) 0.00743(7) 0.00917(6) 0.00002(5) 0.00439(5) -0.00017(5)
La6 0.01121(7) 0.00942(8) 0.01305(7) 0.00000(6) 0.00406(5) -0.00094(5)
La7 0.00736(5) 0.00743(7) 0.00585(5) 0.00003(5) 0.00338(4) -0.00042(5)
La8 0.00718(5) 0.00777(7) 0.00742(6) 0.00055(5) 0.00377(4) 0.00024(5)
O1 0.0101(8) 0.0080(9) 0.0103(8) -0.0015(7) 0.0052(7) -0.0015(7)
O2 0.0110(8) 0.0093(10) 0.0115(9) -0.0014(7) 0.0042(7) 0.0009(7)
O3 0.0100(8) 0.0094(10) 0.0081(8) 0.0002(7) 0.0043(6) 0.0010(7)
O4 0.0197(10) 0.0091(10) 0.0104(9) -0.0009(7) 0.0070(8) 0.0022(8)
O5 0.0105(8) 0.0101(10) 0.0110(8) -0.0019(7) 0.0062(7) -0.0002(7)
O6 0.0131(9) 0.0106(11) 0.0166(10) -0.0024(8) 0.0083(8) -0.0006(8)
O7 0.0105(9) 0.0116(12) 0.0218(12) -0.0012(9) 0.0015(8) 0.0005(8)
O8 0.0156(10) 0.0093(10) 0.0153(10) -0.0003(8) 0.0090(8) -0.0005(8)
O9 0.0122(9) 0.0129(12) 0.0152(10) -0.0008(8) 0.0036(8) 0.0008(8)
O10 0.0109(9) 0.0169(12) 0.0142(9) 0.0003(8) 0.0074(8) -0.0007(8)
O11 0.0172(10) 0.0134(12) 0.0218(12) 0.0078(9) 0.0112(9) 0.0059(9)
O12 0.0372(15) 0.0105(12) 0.0147(11) 0.0019(9) 0.0141(11) 0.0029(10)
O13 0.0108(8) 0.0130(11) 0.0136(9) 0.0019(8) 0.0068(7) 0.0043(7)
O14 0.0188(11) 0.0091(11) 0.0153(11) 0.0021(9) -0.0050(9) -0.0001(9)
O15 0.0092(8) 0.0186(12) 0.0082(8) -0.0001(8) 0.0037(7) -0.0023(8)
O16 0.0150(10) 0.0163(12) 0.0126(9) -0.0035(8) 0.0094(8) -0.0072(8)
O17 0.0105(8) 0.0117(11) 0.0111(9) 0.0008(7) 0.0052(7) -0.0010(7)
O18 0.0122(9) 0.0175(12) 0.0154(10) 0.0078(9) 0.0093(8) 0.0048(8)
O19 0.0199(11) 0.0186(13) 0.0118(9) -0.0058(8) 0.0105(8) -0.0106(9)
O20 0.0175(10) 0.0148(12) 0.0186(11) -0.0002(9) 0.0122(9) 0.0029(9)
O21 0.0189(11) 0.0151(13) 0.0181(11) -0.0029(9) 0.0080(9) -0.0009(9)
O22 0.0119(10) 0.0094(12) 0.054(2) 0.0012(12) 0.0156(12) 0.0014(8)
F1 0.0143(8) 0.0174(11) 0.0129(8) -0.0007(7) 0.0061(7) 0.0015(7)
F2 0.0165(10) 0.0145(12) 0.0475(16) -0.0029(11) 0.0163(10) -0.0031(8)
F3 0.0192(10) 0.0168(11) 0.0199(10) -0.0012(8) 0.0114(8) -0.0013(8)
F4 0.0538(17) 0.0165(13) 0.0185(11) 0.0042(9) 0.0192(11) 0.0116(11)
B1 0.0094(11) 0.0076(13) 0.0069(11) -0.0012(9) 0.0031(9) -0.0007(9)
B2 0.0144(14) 0.0118(16) 0.0112(13) 0.0013(11) 0.0046(11) 0.0011(11)
B3 0.0080(11) 0.0089(14) 0.0092(11) -0.0009(10) 0.0051(9) 0.0004(9)
B4 0.0087(11) 0.0088(14) 0.0095(11) 0.0014(10) 0.0052(9) 0.0015(9)
B5 0.0097(12) 0.0164(18) 0.0155(14) -0.0031(12) 0.0046(11) -0.0001(11)
B6 0.0213(17) 0.0148(19) 0.0259(19) 0.0004(15) 0.0145(15) 0.0004(14)
B7 0.0146(15) 0.020(2) 0.0197(17) -0.0019(15) 0.0061(13) -0.0003(13)
B8 0.0227(18) 0.017(2) 0.0253(19) 0.0005(15) 0.0157(16) 0.0018(14)

loop_
_atom_type_symbol
_atom_type_description
_atom_type_scat_dispersion_real
_atom_type_scat_dispersion_imag
_atom_type_scat_source
B B 0.0013 0.0007 'International Tables Vol C Tables 4.2.6.8 and 6.1.1.4'
O O 0.0106 0.0060 'International Tables Vol C Tables 4.2.6.8 and 6.1.1.4'
F F 0.0171 0.0103 'International Tables Vol C Tables 4.2.6.8 and 6.1.1.4'
La La -0.2871 2.4523 'International Tables Vol C Tables 4.2.6.8 and 6.1.1.4'

loop_
_geom_angle_atom_site_label_1
_geom_angle_atom_site_label_2
_geom_angle_atom_site_label_3
_geom_angle
_geom_angle_site_symmetry_1
_geom_angle_site_symmetry_3
O4 La1 O9 122.92(9) . .
O4 La1 F4 72.63(8) . .
O9 La1 F4 73.22(9) . .
O4 La1 O4 138.21(9) . 4_565
O9 La1 O4 79.16(9) . 4_565
F4 La1 O4 82.93(9) . 4_565
O4 La1 F4 145.17(9) . 4_565
O9 La1 F4 72.14(10) . 4_565
F4 La1 F4 139.94(10) . 4_565
O4 La1 F4 71.38(8) 4_565 4_565
O4 La1 O22 89.11(11) . .
O9 La1 O22 146.84(10) . .
F4 La1 O22 130.61(11) . .
O4 La1 O22 81.59(10) 4_565 .
F4 La1 O22 76.23(12) 4_565 .
O4 La1 F3 73.62(8) . .
O9 La1 F3 109.89(8) . .
F4 La1 F3 140.51(8) . .
O4 La1 F3 136.53(8) 4_565 .
F4 La1 F3 71.60(8) 4_565 .
O22 La1 F3 68.13(8) . .
O4 La1 O17 73.68(8) . 4_566
O9 La1 O17 128.88(8) . 4_566
F4 La1 O17 66.95(9) . 4_566
O4 La1 O17 65.61(8) 4_565 4_566
F4 La1 O17 124.08(9) 4_565 4_566
O22 La1 O17 63.91(9) . 4_566
F3 La1 O17 121.20(7) . 4_566
O4 La1 O21 68.31(9) . 1_556
O9 La1 O21 62.69(9) . 1_556
F4 La1 O21 81.88(10) . 1_556
O4 La1 O21 141.57(9) 4_565 1_556
F4 La1 O21 99.37(9) 4_565 1_556
O22 La1 O21 133.73(9) . 1_556
F3 La1 O21 66.93(8) . 1_556
O17 La1 O21 136.48(7) 4_566 1_556
O4 La1 La1 36.01(6) . 4_566
O9 La1 La1 98.14(7) . 4_566
F4 La1 La1 36.69(6) . 4_566
O4 La1 La1 114.01(6) 4_565 4_566
F4 La1 La1 168.26(7) 4_565 4_566
O22 La1 La1 114.34(9) . 4_566
F3 La1 La1 106.77(5) . 4_566
O17 La1 La1 67.05(5) 4_566 4_566
O21 La1 La1 69.79(6) 1_556 4_566
O4 La1 La1 166.00(6) . 4_565
O9 La1 La1 70.72(7) . 4_565
F4 La1 La1 111.69(6) . 4_565
O4 La1 La1 34.91(6) 4_565 4_565
F4 La1 La1 36.54(6) 4_565 4_565
O22 La1 La1 78.03(9) . 4_565
F3 La1 La1 106.01(5) . 4_565
O17 La1 La1 95.43(6) 4_566 4_565
O21 La1 La1 124.89(6) 1_556 4_565
La1 La1 La1 147.221(13) 4_566 4_565
O4 La1 La3 105.34(7) . 4_565
O9 La1 La3 123.97(6) . 4_565
F4 La1 La3 98.65(8) . 4_565
O4 La1 La3 44.93(6) 4_565 4_565
F4 La1 La3 84.60(7) 4_565 4_565
O22 La1 La3 41.76(7) . 4_565
F3 La1 La3 109.60(5) . 4_565
O17 La1 La3 39.59(5) 4_566 4_565
O21 La1 La3 173.23(6) 1_556 4_565
La1 La1 La3 106.63(3) 4_566 4_565
La1 La1 La3 61.24(3) 4_565 4_565
O6 La2 O2 131.25(8) . .
O6 La2 O8 99.09(9) . 1_554
O2 La2 O8 128.31(8) . 1_554
O6 La2 O5 113.03(8) . 1_554
O2 La2 O5 80.73(8) . 1_554
O8 La2 O5 67.37(8) 1_554 1_554
O6 La2 O12 84.82(10) . 1_656
O2 La2 O12 77.71(9) . 1_656
O8 La2 O12 124.44(9) 1_554 1_656
O5 La2 O12 158.03(8) 1_554 1_656
O6 La2 F2 134.79(9) . .
O2 La2 F2 80.23(8) . .
O8 La2 F2 68.92(9) 1_554 .
O5 La2 F2 102.30(9) 1_554 .
O12 La2 F2 69.92(10) 1_656 .
O6 La2 O10 63.66(8) . 1_656
O2 La2 O10 67.98(8) . 1_656
O8 La2 O10 162.16(7) 1_554 1_656
O5 La2 O10 113.62(8) 1_554 1_656
O12 La2 O10 61.56(9) 1_656 1_656
F2 La2 O10 125.96(9) . 1_656
O6 La2 O11 67.61(8) . 1_554
O2 La2 O11 78.44(8) . 1_554
O8 La2 O11 119.02(8) 1_554 1_554
O5 La2 O11 65.53(8) 1_554 1_554
O12 La2 O11 113.60(9) 1_656 1_554
F2 La2 O11 156.88(8) . 1_554
O10 La2 O11 52.04(8) 1_656 1_554
O6 La2 F1 70.52(7) . 1_656
O2 La2 F1 132.46(7) . 1_656
O8 La2 F1 68.13(7) 1_554 1_656
O5 La2 F1 135.31(7) 1_554 1_656
O12 La2 F1 61.23(8) 1_656 1_656
F2 La2 F1 64.53(7) . 1_656
O10 La2 F1 107.46(7) 1_656 1_656
O11 La2 F1 138.13(7) 1_554 1_656
O6 La2 B5 68.70(10) . 1_656
O2 La2 B5 65.34(9) . 1_656
O8 La2 B5 145.87(10) 1_554 1_656
O5 La2 B5 87.66(10) 1_554 1_656
O12 La2 B5 87.24(11) 1_656 1_656
F2 La2 B5 142.19(10) . 1_656
O10 La2 B5 26.32(10) 1_656 1_656
O11 La2 B5 27.01(9) 1_554 1_656
F1 La2 B5 129.95(9) 1_656 1_656
O6 La2 B1 138.69(9) . 1_554
O2 La2 B1 63.20(8) . 1_554
O8 La2 B1 71.40(9) 1_554 1_554
O5 La2 B1 25.77(8) 1_554 1_554
O12 La2 B1 134.36(9) 1_656 1_554
F2 La2 B1 80.60(9) . 1_554
O10 La2 B1 117.83(9) 1_656 1_554
O11 La2 B1 81.91(9) 1_554 1_554
F1 La2 B1 133.63(8) 1_656 1_554
B5 La2 B1 96.38(10) 1_656 1_554
O6 La2 La4 98.27(7) . .
O2 La2 La4 41.90(6) . .
O8 La2 La4 156.14(6) 1_554 .
O5 La2 La4 119.67(5) 1_554 .
O12 La2 La4 41.60(7) 1_656 .
F2 La2 La4 87.22(7) . .
O10 La2 La4 40.30(5) 1_656 .
O11 La2 La4 82.85(6) 1_554 .
F1 La2 La4 102.82(4) 1_656 .
B5 La2 La4 56.93(8) 1_656 .
B1 La2 La4 105.09(6) 1_554 .
O5 La3 O9 136.65(8) . 1_656
O5 La3 O11 68.53(9) . .
O9 La3 O11 72.07(9) 1_656 .
O5 La3 O17 105.98(8) . 4_566
O9 La3 O17 114.03(9) 1_656 4_566
O11 La3 O17 173.81(9) . 4_566
O5 La3 O17 80.44(8) . 1_556
O9 La3 O17 71.92(8) 1_656 1_556
O11 La3 O17 73.99(8) . 1_556
O17 La3 O17 108.41(8) 4_566 1_556
O5 La3 O7 66.35(8) . .
O9 La3 O7 116.45(8) 1_656 .
O11 La3 O7 71.21(9) . .
O17 La3 O7 104.25(8) 4_566 .
O17 La3 O7 138.53(8) 1_556 .
O5 La3 O9 112.73(8) . 4_666
O9 La3 O9 97.07(8) 1_656 4_666
O11 La3 O9 110.11(8) . 4_666
O17 La3 O9 68.88(8) 4_566 4_666
O17 La3 O9 166.83(8) 1_556 4_666
O7 La3 O9 52.58(9) . 4_666
O5 La3 O22 122.24(8) . 4_566
O9 La3 O22 72.75(9) 1_656 4_566
O11 La3 O22 130.37(10) . 4_566
O17 La3 O22 54.64(9) 4_566 4_566
O17 La3 O22 62.45(9) 1_556 4_566
O7 La3 O22 157.82(10) . 4_566
O9 La3 O22 107.97(9) 4_666 4_566
O5 La3 O4 51.69(7) . .
O9 La3 O4 130.82(8) 1_656 .
O11 La3 O4 108.49(8) . .
O17 La3 O4 68.64(8) 4_566 .
O17 La3 O4 61.98(7) 1_556 .
O7 La3 O4 109.32(7) . .
O9 La3 O4 125.56(7) 4_666 .
O22 La3 O4 71.59(8) 4_566 .
O5 La3 O21 170.30(7) . 4_667
O9 La3 O21 50.98(8) 1_656 4_667
O11 La3 O21 114.95(9) . 4_667
O17 La3 O21 69.99(8) 4_566 4_667
O17 La3 O21 109.13(8) 1_556 4_667
O7 La3 O21 105.58(8) . 4_667
O9 La3 O21 57.71(8) 4_666 4_667
O22 La3 O21 63.24(8) 4_566 4_667
O4 La3 O21 130.84(7) . 4_667
O5 La3 B7 161.39(10) . 1_656
O9 La3 B7 26.87(11) 1_656 1_656
O11 La3 B7 98.56(11) . 1_656
O17 La3 B7 87.45(11) 4_566 1_656
O17 La3 B7 83.13(10) 1_556 1_656
O7 La3 B7 123.59(10) . 1_656
O9 La3 B7 83.87(10) 4_666 1_656
O22 La3 B7 55.48(10) 4_566 1_656
O4 La3 B7 125.97(10) . 1_656
O21 La3 B7 27.96(10) 4_667 1_656
O5 La3 B8 119.89(11) . 4_566
O9 La3 B8 92.49(11) 1_656 4_566
O11 La3 B8 159.36(10) . 4_566
O17 La3 B8 26.01(10) 4_566 4_566
O17 La3 B8 88.42(10) 1_556 4_566
O7 La3 B8 129.09(10) . 4_566
O9 La3 B8 84.81(10) 4_666 4_566
O22 La3 B8 29.05(11) 4_566 4_566
O4 La3 B8 70.93(10) . 4_566
O21 La3 B8 60.25(10) 4_667 4_566
B7 La3 B8 68.05(13) 1_656 4_566
O10 La4 O7 72.46(9) 1_656 .
O10 La4 O14 75.49(9) 1_656 1_656
O7 La4 O14 66.40(9) . 1_656
O10 La4 O8 136.40(8) 1_656 .
O7 La4 O8 113.37(9) . .
O14 La4 O8 69.13(9) 1_656 .
O10 La4 O5 140.23(8) 1_656 .
O7 La4 O5 67.88(8) . .
O14 La4 O5 91.05(9) 1_656 .
O8 La4 O5 66.07(8) . .
O10 La4 O12 63.69(9) 1_656 1_656
O7 La4 O12 129.81(10) . 1_656
O14 La4 O12 79.66(9) 1_656 1_656
O8 La4 O12 85.22(9) . 1_656
O5 La4 O12 151.23(8) . 1_656
O10 La4 O2 68.78(8) 1_656 .
O7 La4 O2 112.38(9) . .
O14 La4 O2 142.11(9) 1_656 .
O8 La4 O2 133.02(8) . .
O5 La4 O2 124.68(8) . .
O12 La4 O2 73.65(8) 1_656 .
O10 La4 O22 87.63(9) 1_656 .
O7 La4 O22 69.86(9) . .
O14 La4 O22 136.04(9) 1_656 .
O8 La4 O22 135.78(9) . .
O5 La4 O22 76.42(10) . .
O12 La4 O22 128.35(10) 1_656 .
O2 La4 O22 55.62(10) . .
O10 La4 O20 111.86(8) 1_656 1_656
O7 La4 O20 175.60(8) . 1_656
O14 La4 O20 113.34(9) 1_656 1_656
O8 La4 O20 63.07(8) . 1_656
O5 La4 O20 107.85(7) . 1_656
O12 La4 O20 53.59(9) 1_656 1_656
O2 La4 O20 70.69(8) . 1_656
O22 La4 O20 110.60(9) . 1_656
O10 La4 F3 135.46(8) 1_656 .
O7 La4 F3 121.37(8) . .
O14 La4 F3 148.56(9) 1_656 .
O8 La4 F3 80.67(8) . .
O5 La4 F3 68.11(7) . .
O12 La4 F3 107.04(9) 1_656 .
O2 La4 F3 66.92(7) . .
O22 La4 F3 63.69(8) . .
O20 La4 F3 56.36(8) 1_656 .
O10 La4 B8 71.01(10) 1_656 .
O7 La4 B8 88.33(12) . .
O14 La4 B8 142.89(11) 1_656 .
O8 La4 B8 147.98(10) . .
O5 La4 B8 104.56(10) . .
O12 La4 B8 98.97(11) 1_656 .
O2 La4 B8 27.34(11) . .
O22 La4 B8 29.39(12) . .
O20 La4 B8 93.88(11) 1_656 .
F3 La4 B8 67.70(10) . .
O10 La4 B6 90.62(10) 1_656 1_656
O7 La4 B6 156.52(10) . 1_656
O14 La4 B6 94.07(11) 1_656 1_656
O8 La4 B6 67.90(10) . 1_656
O5 La4 B6 128.08(10) . 1_656
O12 La4 B6 28.17(11) 1_656 1_656
O2 La4 B6 74.52(11) . 1_656
O22 La4 B6 126.93(12) . 1_656
O20 La4 B6 26.15(10) 1_656 1_656
F3 La4 B6 82.10(10) . 1_656
B8 La4 B6 101.70(13) . 1_656
O16 La5 O14 80.70(9) 1_554 .
O16 La5 F4 84.88(8) 1_554 4_565
O14 La5 F4 133.95(9) . 4_565
O16 La5 O6 142.48(8) 1_554 1_455
O14 La5 O6 66.78(9) . 1_455
F4 La5 O6 131.20(8) 4_565 1_455
O16 La5 O7 70.31(9) 1_554 1_454
O14 La5 O7 65.23(9) . 1_454
F4 La5 O7 68.73(9) 4_565 1_454
O6 La5 O7 109.41(8) 1_455 1_454
O16 La5 O2 68.96(8) 1_554 .
O14 La5 O2 142.19(9) . .
F4 La5 O2 66.56(9) 4_565 .
O6 La5 O2 129.07(8) 1_455 .
O7 La5 O2 120.77(8) 1_454 .
O16 La5 O11 138.44(9) 1_554 1_454
O14 La5 O11 97.23(10) . 1_454
F4 La5 O11 66.74(9) 4_565 1_454
O6 La5 O11 66.98(8) 1_455 1_454
O7 La5 O11 71.30(9) 1_454 1_454
O2 La5 O11 120.39(8) . 1_454
O16 La5 F2 61.07(9) 1_554 .
O14 La5 F2 71.46(9) . .
F4 La5 F2 135.38(9) 4_565 .
O6 La5 F2 90.11(8) 1_455 .
O7 La5 F2 118.39(9) 1_454 .
O2 La5 F2 74.29(7) . .
O11 La5 F2 157.07(8) 1_454 .
O16 La5 O20 116.24(8) 1_554 1_656
O14 La5 O20 106.20(9) . 1_656
F4 La5 O20 119.36(9) 4_565 1_656
O6 La5 O20 59.88(8) 1_455 1_656
O7 La5 O20 169.05(8) 1_454 1_656
O2 La5 O20 70.17(8) . 1_656
O11 La5 O20 104.28(8) 1_454 1_656
F2 La5 O20 62.09(8) . 1_656
O16 La5 F3 134.90(7) 1_554 .
O14 La5 F3 143.65(8) . .
F4 La5 F3 68.44(8) 4_565 .
O6 La5 F3 77.26(8) 1_455 .
O7 La5 F3 125.99(8) 1_454 .
O2 La5 F3 67.24(7) . .
O11 La5 F3 62.49(8) 1_454 .
F2 La5 F3 115.04(8) . .
O20 La5 F3 56.56(8) 1_656 .
O16 La5 La2 50.54(6) 1_554 .
O14 La5 La2 106.29(7) . .
F4 La5 La2 97.18(7) 4_565 .
O6 La5 La2 120.59(6) 1_455 .
O7 La5 La2 120.48(6) 1_454 .
O2 La5 La2 36.40(5) . .
O11 La5 La2 156.39(6) 1_454 .
F2 La5 La2 39.28(5) . .
O20 La5 La2 67.52(5) 1_656 .
F3 La5 La2 96.10(6) . .
O16 La5 La2 136.39(6) 1_554 1_455
O14 La5 La2 60.03(7) . 1_455
F4 La5 La2 108.15(7) 4_565 1_455
O6 La5 La2 35.20(6) 1_455 1_455
O7 La5 La2 76.12(6) 1_454 1_455
O2 La5 La2 154.59(5) . 1_455
O11 La5 La2 42.90(6) 1_454 1_455
F2 La5 La2 116.37(5) . 1_455
O20 La5 La2 93.79(6) 1_656 1_455
F3 La5 La2 87.56(5) . 1_455
La2 La5 La2 153.877(10) . 1_455
O10 La6 O16 81.46(9) . 1_554
O10 La6 O15 97.11(8) . .
O16 La6 O15 108.94(8) 1_554 .
O10 La6 O20 112.03(8) . 1_655
O16 La6 O20 114.65(8) 1_554 1_655
O15 La6 O20 130.06(9) . 1_655
O10 La6 O8 149.33(8) . 1_554
O16 La6 O8 73.93(8) 1_554 1_554
O15 La6 O8 107.89(8) . 1_554
O20 La6 O8 64.38(8) 1_655 1_554
O10 La6 O6 63.34(8) . 1_454
O16 La6 O6 134.60(8) 1_554 1_454
O15 La6 O6 103.32(7) . 1_454
O20 La6 O6 60.57(8) 1_655 1_454
O8 La6 O6 124.74(8) 1_554 1_454
O10 La6 F3 72.69(8) . 1_554
O16 La6 F3 66.51(8) 1_554 1_554
O15 La6 F3 169.12(8) . 1_554
O20 La6 F3 59.25(8) 1_655 1_554
O8 La6 F3 80.78(8) 1_554 1_554
O6 La6 F3 75.83(7) 1_454 1_554
O10 La6 O18 99.82(8) . 1_454
O16 La6 O18 174.27(7) 1_554 1_454
O15 La6 O18 65.40(7) . 1_454
O20 La6 O18 70.15(8) 1_655 1_454
O8 La6 O18 106.50(8) 1_554 1_454
O6 La6 O18 49.98(7) 1_454 1_454
F3 La6 O18 119.22(7) 1_554 1_454
O10 La6 O19 160.90(8) . 1_655
O16 La6 O19 113.90(8) 1_554 1_655
O15 La6 O19 67.83(7) . 1_655
O20 La6 O19 73.03(8) 1_655 1_655
O8 La6 O19 49.77(7) 1_554 1_655
O6 La6 O19 107.38(7) 1_454 1_655
F3 La6 O19 122.93(7) 1_554 1_655
O18 La6 O19 63.77(7) 1_454 1_655
O10 La6 F2 119.17(8) . .
O16 La6 F2 57.34(8) 1_554 .
O15 La6 F2 63.29(7) . .
O20 La6 F2 124.62(8) 1_655 .
O8 La6 F2 60.99(7) 1_554 .
O6 La6 F2 166.25(7) 1_454 .
F3 La6 F2 117.92(7) 1_554 .
O18 La6 F2 117.64(7) 1_454 .
O19 La6 F2 65.74(7) 1_655 .
O10 La6 B3 85.47(9) . 1_454
O16 La6 B3 159.49(9) 1_554 1_454
O15 La6 B3 88.26(8) . 1_454
O20 La6 B3 56.44(9) 1_655 1_454
O8 La6 B3 112.17(8) 1_554 1_454
O6 La6 B3 25.71(8) 1_454 1_454
F3 La6 B3 94.55(8) 1_554 1_454
O18 La6 B3 25.79(8) 1_454 1_454
O19 La6 B3 82.47(8) 1_655 1_454
F2 La6 B3 143.10(8) . 1_454
O10 La6 B4 171.75(8) . 1_655
O16 La6 B4 97.10(9) 1_554 1_655
O15 La6 B4 91.04(8) . 1_655
O20 La6 B4 61.12(9) 1_655 1_655
O8 La6 B4 25.31(9) 1_554 1_655
O6 La6 B4 113.59(8) 1_454 1_655
F3 La6 B4 99.25(8) 1_554 1_655
O18 La6 B4 82.43(8) 1_454 1_655
O19 La6 B4 25.56(8) 1_655 1_655
F2 La6 B4 65.80(8) . 1_655
B3 La6 B4 93.57(9) 1_454 1_655
O19 La7 O19 71.13(9) 1_655 3_554
O19 La7 F2 80.26(9) 1_655 .
O19 La7 F2 140.92(9) 3_554 .
O19 La7 O18 88.91(9) 1_655 3_755
O19 La7 O18 76.08(10) 3_554 3_755
F2 La7 O18 130.36(9) . 3_755
O19 La7 O1 147.15(8) 1_655 3_655
O19 La7 O1 76.59(8) 3_554 3_655
F2 La7 O1 131.01(8) . 3_655
O18 La7 O1 77.47(8) 3_755 3_655
O19 La7 O15 75.80(8) 1_655 .
O19 La7 O15 76.28(9) 3_554 .
F2 La7 O15 71.20(9) . .
O18 La7 O15 151.53(8) 3_755 .
O1 La7 O15 102.53(8) 3_655 .
O19 La7 O1 132.48(8) 1_655 .
O19 La7 O1 148.37(8) 3_554 .
F2 La7 O1 70.47(9) . .
O18 La7 O1 82.98(8) 3_755 .
O1 La7 O1 75.90(8) 3_655 .
O15 La7 O1 125.01(8) . .
O19 La7 O3 128.59(9) 1_655 .
O19 La7 O3 107.79(8) 3_554 .
F2 La7 O3 70.31(8) . .
O18 La7 O3 142.06(7) 3_755 .
O1 La7 O3 67.36(7) 3_655 .
O15 La7 O3 55.41(7) . .
O1 La7 O3 75.27(7) . .
O19 La7 F1 65.85(8) 1_655 1_656
O19 La7 F1 119.44(8) 3_554 1_656
F2 La7 F1 68.52(7) . 1_656
O18 La7 F1 62.91(8) 3_755 1_656
O1 La7 F1 128.97(7) 3_655 1_656
O15 La7 F1 127.73(8) . 1_656
O1 La7 F1 68.86(7) . 1_656
O3 La7 F1 132.15(7) . 1_656
O19 La7 B2 99.81(10) 1_655 .
O19 La7 B2 94.96(10) 3_554 .
F2 La7 B2 63.84(9) . .
O18 La7 B2 164.89(9) 3_755 .
O1 La7 B2 88.70(9) 3_655 .
O15 La7 B2 26.73(8) . .
O1 La7 B2 99.70(9) . .
O3 La7 B2 29.30(8) . .
F1 La7 B2 131.99(9) 1_656 .
O19 La7 La6 47.98(7) 1_655 .
O19 La7 La6 92.19(7) 3_554 .
F2 La7 La6 48.74(7) . .
O18 La7 La6 136.44(5) 3_755 .
O1 La7 La6 141.07(5) 3_655 .
O15 La7 La6 38.69(6) . .
O1 La7 La6 119.14(6) . .
O3 La7 La6 81.50(5) . .
F1 La7 La6 89.16(5) 1_656 .
B2 La7 La6 54.77(7) . .
O19 La7 La7 163.89(7) 1_655 3_655
O19 La7 La7 113.20(6) 3_554 3_655
F2 La7 La7 101.72(7) . 3_655
O18 La7 La7 77.59(6) 3_755 3_655
O1 La7 La7 38.02(5) 3_655 3_655
O15 La7 La7 120.12(5) . 3_655
O1 La7 La7 37.87(5) . 3_655
O3 La7 La7 66.10(5) . 3_655
F1 La7 La7 99.74(5) 1_656 3_655
B2 La7 La7 95.32(7) . 3_655
La6 La7 La7 143.294(10) . 3_655
O15 La8 O12 81.66(10) . .
O15 La8 O18 72.86(8) . 1_454
O12 La8 O18 91.11(9) . 1_454
O15 La8 O1 125.50(8) . 1_454
O12 La8 O1 57.19(9) . 1_454
O18 La8 O1 134.36(8) 1_454 1_454
O15 La8 F1 111.16(8) . 3_553
O12 La8 F1 145.65(8) . 3_553
O18 La8 F1 64.67(8) 1_454 3_553
O1 La8 F1 123.06(7) 1_454 3_553
O15 La8 F1 126.98(8) . .
O12 La8 F1 66.83(8) . .
O18 La8 F1 66.62(8) 1_454 .
O1 La8 F1 70.60(7) 1_454 .
F1 La8 F1 80.80(8) 3_553 .
O15 La8 O13 57.30(8) . .
O12 La8 O13 70.26(8) . .
O18 La8 O13 128.29(9) 1_454 .
O1 La8 O13 74.84(8) 1_454 .
F1 La8 O13 143.77(7) 3_553 .
F1 La8 O13 134.80(7) . .
O15 La8 O13 84.18(8) . 3_554
O12 La8 O13 145.48(8) . 3_554
O18 La8 O13 114.42(8) 1_454 3_554
O1 La8 O13 109.19(7) 1_454 3_554
F1 La8 O13 68.84(7) 3_553 3_554
F1 La8 O13 143.43(8) . 3_554
O13 La8 O13 75.58(9) . 3_554
O15 La8 O3 135.75(8) . 3_554
O12 La8 O3 123.61(9) . 3_554
O18 La8 O3 133.44(8) 1_454 3_554
O1 La8 O3 66.44(7) 1_454 3_554
F1 La8 O3 69.87(7) 3_553 3_554
F1 La8 O3 97.23(7) . 3_554
O13 La8 O3 94.74(7) . 3_554
O13 La8 O3 53.96(8) 3_554 3_554
O15 La8 B6 101.95(11) . .
O12 La8 B6 29.45(12) . .
O18 La8 B6 117.35(10) 1_454 .
O1 La8 B6 28.39(11) 1_454 .
F1 La8 B6 144.98(11) 3_553 .
F1 La8 B6 70.12(10) . .
O13 La8 B6 65.61(11) . .
O13 La8 B6 127.33(10) 3_554 .
O3 La8 B6 94.35(10) 3_554 .
O15 La8 B2 26.63(9) . .
O12 La8 B2 69.52(10) . .
O18 La8 B2 96.98(10) 1_454 .
O1 La8 B2 100.32(9) 1_454 .
F1 La8 B2 133.99(9) 3_553 .
F1 La8 B2 132.55(9) . .
O13 La8 B2 31.53(9) . .
O13 La8 B2 83.99(9) 3_554 .
O3 La8 B2 122.37(9) 3_554 .
B6 La8 B2 80.98(12) . .
O15 La8 La8 129.23(6) . 3_553
O12 La8 La8 106.32(6) . 3_553
O18 La8 La8 57.22(7) 1_454 3_553
O1 La8 La8 97.94(6) 1_454 3_553
F1 La8 La8 40.57(5) 3_553 3_553
F1 La8 La8 40.23(5) . 3_553
O13 La8 La8 172.77(5) . 3_553
O13 La8 La8 107.04(5) 3_554 3_553
O3 La8 La8 81.82(5) 3_554 3_553
B6 La8 La8 108.16(9) . 3_553
B2 La8 La8 154.15(7) . 3_553
B6 O1 La7 131.7(2) 1_656 3_655
B6 O1 La7 111.3(2) 1_656 .
La7 O1 La7 104.10(8) 3_655 .
B6 O1 La8 92.1(2) 1_656 1_656
La7 O1 La8 108.49(9) 3_655 1_656
La7 O1 La8 106.41(8) . 1_656
B8 O2 La2 130.2(2) . .
B8 O2 La4 93.7(2) . .
La2 O2 La4 99.51(8) . .
B8 O2 La5 117.6(2) . .
La2 O2 La5 103.87(9) . .
La4 O2 La5 107.21(9) . .
B3 O3 B2 125.3(3) 1_455 .
B3 O3 La7 127.76(18) 1_455 .
B2 O3 La7 94.18(17) . .
B3 O3 La8 102.01(18) 1_455 3_554
B2 O3 La8 102.71(18) . 3_554
La7 O3 La8 100.30(8) . 3_554
B1 O4 La1 114.24(18) . .
B1 O4 La1 134.96(19) . 4_566
La1 O4 La1 109.07(10) . 4_566
B1 O4 La3 86.55(18) . .
La1 O4 La3 101.00(9) . .
La1 O4 La3 97.06(8) 4_566 .
B1 O5 La3 102.98(19) . .
B1 O5 La2 103.20(18) . 1_556
La3 O5 La2 117.62(9) . 1_556
B1 O5 La4 119.98(18) . .
La3 O5 La4 109.60(8) . .
La2 O5 La4 104.10(9) 1_556 .
B3 O6 La2 119.58(19) . .
B3 O6 La5 115.88(19) . 1_655
La2 O6 La5 107.10(10) . 1_655
B3 O6 La6 95.16(19) . 1_656
La2 O6 La6 114.29(9) . 1_656
La5 O6 La6 103.42(9) 1_655 1_656
B7 O7 La4 109.9(2) 4_666 .
B7 O7 La5 126.3(2) 4_666 1_656
La4 O7 La5 112.31(11) . 1_656
B7 O7 La3 93.9(2) 4_666 .
La4 O7 La3 104.40(9) . .
La5 O7 La3 105.89(10) 1_656 .
B4 O8 La2 119.4(2) 1_656 1_556
B4 O8 La4 117.45(19) 1_656 .
La2 O8 La4 104.60(9) 1_556 .
B4 O8 La6 100.01(19) 1_656 1_556
La2 O8 La6 112.38(9) 1_556 1_556
La4 O8 La6 101.65(9) . 1_556
B7 O9 La1 114.8(2) . .
B7 O9 La3 99.9(2) . 1_454
La1 O9 La3 124.31(11) . 1_454
B7 O9 La3 93.3(2) . 4_465
La1 O9 La3 111.97(10) . 4_465
La3 O9 La3 107.75(9) 1_454 4_465
B5 O10 La6 113.1(2) . .
B5 O10 La4 118.5(2) . 1_454
La6 O10 La4 120.08(10) . 1_454
B5 O10 La2 91.4(2) . 1_454
La6 O10 La2 112.30(10) . 1_454
La4 O10 La2 95.17(8) 1_454 1_454
B5 O11 La3 129.1(2) 1_657 .
B5 O11 La5 120.8(2) 1_657 1_656
La3 O11 La5 105.93(9) . 1_656
B5 O11 La2 89.6(2) 1_657 1_556
La3 O11 La2 105.70(10) . 1_556
La5 O11 La2 95.78(9) 1_656 1_556
B6 O12 La8 93.4(2) . .
B6 O12 La2 110.9(2) . 1_454
La8 O12 La2 119.12(11) . 1_454
B6 O12 La4 94.6(2) . 1_454
La8 O12 La4 135.92(11) . 1_454
La2 O12 La4 97.99(10) 1_454 1_454
B4 O13 B2 124.8(3) . .
B4 O13 La8 127.44(19) . .
B2 O13 La8 91.80(16) . .
B4 O13 La8 103.28(19) . 3_554
B2 O13 La8 101.42(17) . 3_554
La8 O13 La8 104.42(9) . 3_554
B2 O14 La4 122.1(2) . 1_454
B2 O14 La5 123.9(2) . .
La4 O14 La5 113.61(11) 1_454 .
B2 O15 La8 105.55(19) . .
B2 O15 La7 102.64(18) . .
La8 O15 La7 125.32(12) . .
B2 O15 La6 111.0(2) . .
La8 O15 La6 108.99(9) . .
La7 O15 La6 102.99(8) . .
B1 O16 La6 120.90(19) . 1_556
B1 O16 La5 127.3(2) . 1_556
La6 O16 La5 111.63(9) 1_556 1_556
B8 O17 La3 97.7(2) . 4_565
B8 O17 La3 132.4(2) . 1_554
La3 O17 La3 107.72(8) 4_565 1_554
B8 O17 La1 114.8(2) . 4_565
La3 O17 La1 101.45(9) 4_565 4_565
La3 O17 La1 98.92(8) 1_554 4_565
B3 O18 La7 125.34(19) . 3_755
B3 O18 La8 122.05(19) . 1_656
La7 O18 La8 107.26(9) 3_755 1_656
B3 O18 La6 87.5(2) . 1_656
La7 O18 La6 110.50(9) 3_755 1_656
La8 O18 La6 96.11(8) 1_656 1_656
B4 O19 La7 121.5(2) . 1_455
B4 O19 La7 126.7(2) . 3_554
La7 O19 La7 108.87(9) 1_455 3_554
B4 O19 La6 85.9(2) . 1_455
La7 O19 La6 93.06(8) 1_455 1_455
La7 O19 La6 108.98(10) 3_554 1_455
B6 O20 La6 136.1(3) . 1_455
B6 O20 La4 91.2(2) . 1_454
La6 O20 La4 98.08(9) 1_455 1_454
B6 O20 La5 117.5(2) . 1_454
La6 O20 La5 102.66(9) 1_455 1_454
La4 O20 La5 101.02(10) 1_454 1_454
B5 O21 B7 127.8(3) . 4_565
B5 O21 La1 101.8(2) . 1_554
B7 O21 La1 120.9(2) 4_565 1_554
B5 O21 La3 126.4(2) . 4_464
B7 O21 La3 79.7(2) 4_565 4_464
La1 O21 La3 96.54(9) 1_554 4_464
B8 O22 La1 105.9(2) . .
B8 O22 La4 90.5(2) . .
La1 O22 La4 116.05(11) . .
B8 O22 La3 89.0(2) . 4_565
La1 O22 La3 100.42(10) . 4_565
La4 O22 La3 142.13(11) . 4_565
La8 F1 La8 99.20(8) 3_553 .
La8 F1 La7 101.43(8) 3_553 1_454
La8 F1 La7 100.92(8) . 1_454
La8 F1 La2 140.53(9) 3_553 1_454
La8 F1 La2 104.48(7) . 1_454
La7 F1 La2 104.46(7) 1_454 1_454
La7 F2 La2 122.03(10) . .
La7 F2 La5 137.21(10) . .
La2 F2 La5 98.66(9) . .
La7 F2 La6 92.22(9) . .
La2 F2 La6 99.62(9) . .
La5 F2 La6 93.52(8) . .
La1 F3 La6 145.25(9) . 1_556
La1 F3 La5 104.69(8) . .
La6 F3 La5 98.69(8) 1_556 .
La1 F3 La4 107.72(8) . .
La6 F3 La4 93.18(8) 1_556 .
La5 F3 La4 99.33(8) . .
La1 F4 La1 106.78(10) . 4_566
La1 F4 La5 137.23(11) . 4_566
La1 F4 La5 114.30(10) 4_566 4_566
O16 B1 O4 125.6(3) . .
O16 B1 O5 119.4(3) . .
O4 B1 O5 115.0(3) . .
O16 B1 La3 159.1(2) . .
O4 B1 La3 66.90(17) . .
O5 B1 La3 50.97(15) . .
O16 B1 La2 75.60(19) . 1_556
O4 B1 La2 146.5(2) . 1_556
O5 B1 La2 51.03(15) . 1_556
La3 B1 La2 86.09(8) . 1_556
O14 B2 O15 114.7(3) . .
O14 B2 O3 116.3(3) . .
O15 B2 O3 105.6(3) . .
O14 B2 O13 117.4(3) . .
O15 B2 O13 102.5(3) . .
O3 B2 O13 98.2(2) . .
O14 B2 La8 122.3(2) . .
O15 B2 La8 47.82(14) . .
O3 B2 La8 121.4(2) . .
O13 B2 La8 56.68(14) . .
O14 B2 La7 124.3(2) . .
O15 B2 La7 50.63(15) . .
O3 B2 La7 56.52(14) . .
O13 B2 La7 118.3(2) . .
La8 B2 La7 87.83(10) . .
O18 B3 O6 120.0(3) . .
O18 B3 O3 119.1(3) . 1_655
O6 B3 O3 120.9(3) . 1_655
O18 B3 La6 66.69(18) . 1_656
O6 B3 La6 59.13(16) . 1_656
O3 B3 La6 157.9(2) 1_655 1_656
O19 B4 O8 119.1(3) . 1_454
O19 B4 O13 120.4(3) . .
O8 B4 O13 120.5(3) 1_454 .
O19 B4 La6 68.50(18) . 1_455
O8 B4 La6 54.69(15) 1_454 1_455
O13 B4 La6 157.6(2) . 1_455
O10 B5 O11 120.8(3) . 1_453
O10 B5 O21 116.3(3) . .
O11 B5 O21 122.7(4) 1_453 .
O10 B5 La2 62.23(18) . 1_454
O11 B5 La2 63.43(19) 1_453 1_454
O21 B5 La2 153.4(2) . 1_454
O20 B6 O1 127.1(4) . 1_454
O20 B6 O12 117.4(4) . .
O1 B6 O12 114.7(3) 1_454 .
O20 B6 La8 157.6(3) . .
O1 B6 La8 59.48(18) 1_454 .
O12 B6 La8 57.11(19) . .
O20 B6 La4 62.6(2) . 1_454
O1 B6 La4 154.4(3) 1_454 1_454
O12 B6 La4 57.2(2) . 1_454
La8 B6 La4 102.66(14) . 1_454
O9 B7 O7 115.6(3) . 4_465
O9 B7 O21 112.9(4) . 4_566
O7 B7 O21 131.0(4) 4_465 4_566
O9 B7 La3 53.27(18) . 1_454
O7 B7 La3 136.0(3) 4_465 1_454
O21 B7 La3 72.3(2) 4_566 1_454
O9 B7 La3 59.89(19) . 4_465
O7 B7 La3 59.24(19) 4_465 4_465
O21 B7 La3 154.1(3) 4_566 4_465
La3 B7 La3 85.52(12) 1_454 4_465
O17 B8 O2 127.2(4) . .
O17 B8 O22 116.9(4) . .
O2 B8 O22 115.7(3) . .
O17 B8 La4 157.7(3) . .
O2 B8 La4 58.97(19) . .
O22 B8 La4 60.1(2) . .
O17 B8 La3 56.3(2) . 4_565
O2 B8 La3 164.5(3) . 4_565
O22 B8 La3 62.0(2) . 4_565
La4 B8 La3 111.74(15) . 4_565

loop_
_geom_bond_atom_site_label_1
_geom_bond_atom_site_label_2
_geom_bond_distance
_geom_bond_site_symmetry_2
La1 O4 2.417(2) .
La1 O9 2.459(3) .
La1 F4 2.481(3) .
La1 O4 2.483(2) 4_565
La1 F4 2.490(2) 4_565
La1 O22 2.494(3) .
La1 F3 2.605(3) .
La1 O17 2.683(3) 4_566
La1 O21 2.756(3) 1_556
La1 La1 3.9908(7) 4_566
La1 La1 3.9908(7) 4_565
La1 La3 4.0009(8) 4_565
La2 O6 2.415(2) .
La2 O2 2.436(2) .
La2 O8 2.477(3) 1_554
La2 O5 2.490(2) 1_554
La2 O12 2.521(3) 1_656
La2 F2 2.552(2) .
La2 O10 2.711(3) 1_656
La2 O11 2.740(3) 1_554
La2 F1 2.887(2) 1_656
La2 B5 3.063(4) 1_656
La2 B1 3.118(4) 1_554
La2 La4 3.8505(8) .
La3 O5 2.463(2) .
La3 O9 2.477(3) 1_656
La3 O11 2.575(3) .
La3 O17 2.575(2) 4_566
La3 O17 2.581(2) 1_556
La3 O7 2.660(3) .
La3 O9 2.676(3) 4_666
La3 O22 2.709(3) 4_566
La3 O4 2.847(3) .
La3 O21 2.948(3) 4_667
La3 B7 3.044(5) 1_656
La3 B8 3.068(5) 4_566
La4 O10 2.501(2) 1_656
La4 O7 2.501(3) .
La4 O14 2.514(3) 1_656
La4 O8 2.525(2) .
La4 O5 2.529(2) .
La4 O12 2.581(3) 1_656
La4 O2 2.607(2) .
La4 O22 2.632(3) .
La4 O20 2.718(3) 1_656
La4 F3 2.779(2) .
La4 B8 3.036(5) .
La4 B6 3.061(5) 1_656
La5 O16 2.509(2) 1_554
La5 O14 2.522(3) .
La5 F4 2.551(3) 4_565
La5 O6 2.561(3) 1_455
La5 O7 2.573(3) 1_454
La5 O2 2.623(2) .
La5 O11 2.657(3) 1_454
La5 F2 2.700(3) .
La5 O20 2.737(3) 1_656
La5 F3 2.744(2) .
La5 La2 4.0037(8) 1_455
La6 O10 2.460(3) .
La6 O16 2.488(3) 1_554
La6 O15 2.531(2) .
La6 O20 2.549(2) 1_655
La6 O8 2.607(3) 1_554
La6 O6 2.697(3) 1_454
La6 F3 2.698(2) 1_554
La6 O18 2.877(3) 1_454
La6 O19 2.935(3) 1_655
La6 F2 2.968(3) .
La6 B3 3.130(3) 1_454
La6 B4 3.147(3) 1_655
La7 O19 2.484(2) 1_655
La7 O19 2.486(3) 3_554
La7 F2 2.487(3) .
La7 O18 2.496(3) 3_755
La7 O1 2.504(2) 3_655
La7 O15 2.510(3) .
La7 O1 2.513(2) .
La7 O3 2.650(2) .
La7 F1 2.687(2) 1_656
La7 B2 3.169(4) .
La7 La7 3.9563(8) 3_655
La8 O15 2.415(2) .
La8 O12 2.476(3) .
La8 O18 2.527(2) 1_454
La8 O1 2.537(2) 1_454
La8 F1 2.538(2) 3_553
La8 F1 2.556(2) .
La8 O13 2.624(2) .
La8 O13 2.648(3) 3_554
La8 O3 2.680(2) 3_554
La8 B6 2.944(5) .
La8 B2 3.139(4) .
La8 La8 3.8796(7) 3_553
O1 B6 1.400(5) 1_656
O1 La7 2.504(2) 3_655
O1 La8 2.537(2) 1_656
O2 B8 1.397(5) .
O3 B3 1.414(4) 1_455
O3 B2 1.555(4) .
O3 La8 2.680(2) 3_554
O4 B1 1.384(4) .
O4 La1 2.483(2) 4_566
O5 B1 1.392(4) .
O5 La2 2.490(2) 1_556
O6 B3 1.363(4) .
O6 La5 2.561(3) 1_655
O6 La6 2.697(3) 1_656
O7 B7 1.397(5) 4_666
O7 La5 2.573(3) 1_656
O8 B4 1.366(4) 1_656
O8 La2 2.477(3) 1_556
O8 La6 2.607(3) 1_556
O9 B7 1.396(6) .
O9 La3 2.477(3) 1_454
O9 La3 2.676(3) 4_465
O10 B5 1.359(5) .
O10 La4 2.501(2) 1_454
O10 La2 2.711(3) 1_454
O11 B5 1.391(5) 1_657
O11 La5 2.657(3) 1_656
O11 La2 2.740(3) 1_556
O12 B6 1.450(5) .
O12 La2 2.521(3) 1_454
O12 La4 2.581(3) 1_454
O13 B4 1.405(4) .
O13 B2 1.642(5) .
O13 La8 2.648(3) 3_554
O14 B2 1.373(5) .
O14 La4 2.514(3) 1_454
O15 B2 1.460(4) .
O16 B1 1.360(4) .
O16 La6 2.488(3) 1_556
O16 La5 2.509(2) 1_556
O17 B8 1.358(5) .
O17 La3 2.575(2) 4_565
O17 La3 2.581(2) 1_554
O17 La1 2.683(2) 4_565
O18 B3 1.363(4) .
O18 La7 2.496(3) 3_755
O18 La8 2.527(2) 1_656
O18 La6 2.877(3) 1_656
O19 B4 1.361(4) .
O19 La7 2.484(2) 1_455
O19 La7 2.486(3) 3_554
O19 La6 2.935(3) 1_455
O20 B6 1.349(5) .
O20 La6 2.549(2) 1_455
O20 La4 2.718(3) 1_454
O20 La5 2.737(3) 1_454
O21 B5 1.421(5) .
O21 B7 1.451(5) 4_565
O21 La1 2.756(3) 1_554
O21 La3 2.948(3) 4_464
O22 B8 1.490(6) .
O22 La3 2.709(3) 4_565
F1 La8 2.538(2) 3_553
F1 La7 2.687(2) 1_454
F1 La2 2.887(2) 1_454
F3 La6 2.698(2) 1_556
F4 La1 2.490(2) 4_566
F4 La5 2.551(3) 4_566
B1 La2 3.118(4) 1_556
B3 O3 1.414(4) 1_655
B3 La6 3.130(3) 1_656
B4 O8 1.366(4) 1_454
B4 La6 3.147(3) 1_455
B5 O11 1.391(5) 1_453
B5 La2 3.063(4) 1_454
B6 O1 1.400(5) 1_454
B6 La4 3.061(5) 1_454
B7 O7 1.397(5) 4_465
B7 O21 1.451(5) 4_566
B7 La3 3.044(5) 1_454
B7 La3 3.088(4) 4_465
B8 La3 3.068(5) 4_565

loop_
_geom_torsion_atom_site_label_1
_geom_torsion_atom_site_label_2
_geom_torsion_atom_site_label_3
_geom_torsion_atom_site_label_4
_geom_torsion
_geom_torsion_site_symmetry_1
_geom_torsion_site_symmetry_2
_geom_torsion_site_symmetry_3
_geom_torsion_site_symmetry_4
O6 La2 La5 O16 179(8) . . . 1_554
O2 La2 La5 O16 109.44(12) . . . 1_554
O8 La2 La5 O16 -40.60(10) 1_554 . . 1_554
O5 La2 La5 O16 25.85(9) 1_554 . . 1_554
O12 La2 La5 O16 -164.78(10) 1_656 . . 1_554
F2 La2 La5 O16 -90.97(13) . . . 1_554
O10 La2 La5 O16 138.61(10) 1_656 . . 1_554
O11 La2 La5 O16 84.80(10) 1_554 . . 1_554
F1 La2 La5 O16 -109.30(9) 1_656 . . 1_554
B5 La2 La5 O16 111.58(11) 1_656 . . 1_554
B1 La2 La5 O16 23.55(10) 1_554 . . 1_554
La4 La2 La5 O16 153.09(8) . . . 1_554
O6 La2 La5 O14 -118.3(2) . . . .
O2 La2 La5 O14 172.13(11) . . . .
O8 La2 La5 O14 22.08(9) 1_554 . . .
O5 La2 La5 O14 88.53(9) 1_554 . . .
O12 La2 La5 O14 -102.10(10) 1_656 . . .
F2 La2 La5 O14 -28.28(12) . . . .
O10 La2 La5 O14 -158.70(9) 1_656 . . .
O11 La2 La5 O14 147.49(9) 1_554 . . .
F1 La2 La5 O14 -46.61(8) 1_656 . . .
B5 La2 La5 O14 174.27(11) 1_656 . . .
B1 La2 La5 O14 86.23(10) 1_554 . . .
La4 La2 La5 O14 -144.22(7) . . . .
O6 La2 La5 F4 101.7(2) . . . 4_565
O2 La2 La5 F4 32.16(11) . . . 4_565
O8 La2 La5 F4 -117.88(8) 1_554 . . 4_565
O5 La2 La5 F4 -51.44(8) 1_554 . . 4_565
O12 La2 La5 F4 117.94(9) 1_656 . . 4_565
F2 La2 La5 F4 -168.25(12) . . . 4_565
O10 La2 La5 F4 61.33(8) 1_656 . . 4_565
O11 La2 La5 F4 7.52(8) 1_554 . . 4_565
F1 La2 La5 F4 173.42(7) 1_656 . . 4_565
B5 La2 La5 F4 34.30(10) 1_656 . . 4_565
B1 La2 La5 F4 -53.73(9) 1_554 . . 4_565
La4 La2 La5 F4 75.81(6) . . . 4_565
O6 La2 La5 O6 -46.02(16) . . . 1_455
O2 La2 La5 O6 -115.59(11) . . . 1_455
O8 La2 La5 O6 94.36(9) 1_554 . . 1_455
O5 La2 La5 O6 160.81(8) 1_554 . . 1_455
O12 La2 La5 O6 -29.82(9) 1_656 . . 1_455
F2 La2 La5 O6 44.00(12) . . . 1_455
O10 La2 La5 O6 -86.42(9) 1_656 . . 1_455
O11 La2 La5 O6 -140.23(9) 1_554 . . 1_455
F1 La2 La5 O6 25.67(8) 1_656 . . 1_455
B5 La2 La5 O6 -113.45(11) 1_656 . . 1_455
B1 La2 La5 O6 158.51(10) 1_554 . . 1_455
La4 La2 La5 O6 -71.94(7) . . . 1_455
O6 La2 La5 O7 171.2(2) . . . 1_454
O2 La2 La5 O7 101.66(12) . . . 1_454
O8 La2 La5 O7 -48.38(9) 1_554 . . 1_454
O5 La2 La5 O7 18.07(9) 1_554 . . 1_454
O12 La2 La5 O7 -172.56(10) 1_656 . . 1_454
F2 La2 La5 O7 -98.74(12) . . . 1_454
O10 La2 La5 O7 130.84(9) 1_656 . . 1_454
O11 La2 La5 O7 77.03(9) 1_554 . . 1_454
F1 La2 La5 O7 -117.08(8) 1_656 . . 1_454
B5 La2 La5 O7 103.81(11) 1_656 . . 1_454
B1 La2 La5 O7 15.77(10) 1_554 . . 1_454
La4 La2 La5 O7 145.32(7) . . . 1_454
O6 La2 La5 O2 69.6(2) . . . .
O8 La2 La5 O2 -150.04(11) 1_554 . . .
O5 La2 La5 O2 -83.59(11) 1_554 . . .
O12 La2 La5 O2 85.78(11) 1_656 . . .
F2 La2 La5 O2 159.60(13) . . . .
O10 La2 La5 O2 29.17(11) 1_656 . . .
O11 La2 La5 O2 -24.64(11) 1_554 . . .
F1 La2 La5 O2 141.26(10) 1_656 . . .
B5 La2 La5 O2 2.14(12) 1_656 . . .
B1 La2 La5 O2 -85.89(12) 1_554 . . .
La4 La2 La5 O2 43.65(9) . . . .
O6 La2 La5 O11 56.6(2) . . . 1_454
O2 La2 La5 O11 -12.99(17) . . . 1_454
O8 La2 La5 O11 -163.03(15) 1_554 . . 1_454
O5 La2 La5 O11 -96.58(15) 1_554 . . 1_454
O12 La2 La5 O11 72.79(16) 1_656 . . 1_454
F2 La2 La5 O11 146.60(17) . . . 1_454
O10 La2 La5 O11 16.18(15) 1_656 . . 1_454
O11 La2 La5 O11 -37.63(11) 1_554 . . 1_454
F1 La2 La5 O11 128.27(15) 1_656 . . 1_454
B5 La2 La5 O11 -10.85(16) 1_656 . . 1_454
B1 La2 La5 O11 -98.88(16) 1_554 . . 1_454
La4 La2 La5 O11 30.66(14) . . . 1_454
O6 La2 La5 F2 -90.0(2) . . . .
O2 La2 La5 F2 -159.60(13) . . . .
O8 La2 La5 F2 50.36(12) 1_554 . . .
O5 La2 La5 F2 116.81(12) 1_554 . . .
O12 La2 La5 F2 -73.82(12) 1_656 . . .
O10 La2 La5 F2 -130.42(12) 1_656 . . .
O11 La2 La5 F2 175.77(12) 1_554 . . .
F1 La2 La5 F2 -18.34(11) 1_656 . . .
B5 La2 La5 F2 -157.45(13) 1_656 . . .
B1 La2 La5 F2 114.51(13) 1_554 . . .
La4 La2 La5 F2 -115.94(10) . . . .
O6 La2 La5 O20 -17.1(2) . . . 1_656
O2 La2 La5 O20 -86.71(11) . . . 1_656
O8 La2 La5 O20 123.25(9) 1_554 . . 1_656
O5 La2 La5 O20 -170.30(8) 1_554 . . 1_656
O12 La2 La5 O20 -0.93(9) 1_656 . . 1_656
F2 La2 La5 O20 72.89(12) . . . 1_656
O10 La2 La5 O20 -57.54(9) 1_656 . . 1_656
O11 La2 La5 O20 -111.34(9) 1_554 . . 1_656
F1 La2 La5 O20 54.55(8) 1_656 . . 1_656
B5 La2 La5 O20 -84.56(11) 1_656 . . 1_656
B1 La2 La5 O20 -172.60(10) 1_554 . . 1_656
La4 La2 La5 O20 -43.06(6) . . . 1_656
O6 La2 La5 F3 32.8(2) . . . .
O2 La2 La5 F3 -36.81(10) . . . .
O8 La2 La5 F3 173.15(8) 1_554 . . .
O5 La2 La5 F3 -120.40(8) 1_554 . . .
O12 La2 La5 F3 48.97(9) 1_656 . . .
F2 La2 La5 F3 122.79(11) . . . .
O10 La2 La5 F3 -7.63(8) 1_656 . . .
O11 La2 La5 F3 -61.44(8) 1_554 . . .
F1 La2 La5 F3 104.45(7) 1_656 . . .
B5 La2 La5 F3 -34.66(10) 1_656 . . .
B1 La2 La5 F3 -122.70(9) 1_554 . . .
La4 La2 La5 F3 6.85(5) . . . .
O6 La2 La5 La2 -64.17(19) . . . 1_455
O2 La2 La5 La2 -133.74(9) . . . 1_455
O8 La2 La5 La2 76.22(6) 1_554 . . 1_455
O5 La2 La5 La2 142.67(6) 1_554 . . 1_455
O12 La2 La5 La2 -47.96(7) 1_656 . . 1_455
F2 La2 La5 La2 25.86(10) . . . 1_455
O10 La2 La5 La2 -104.57(6) 1_656 . . 1_455
O11 La2 La5 La2 -158.37(6) 1_554 . . 1_455
F1 La2 La5 La2 7.52(5) 1_656 . . 1_455
B5 La2 La5 La2 -131.59(8) 1_656 . . 1_455
B1 La2 La5 La2 140.37(7) 1_554 . . 1_455
La4 La2 La5 La2 -90.086(16) . . . 1_455
O10 La6 La7 O19 155.09(11) . . . 1_655
O16 La6 La7 O19 -120.68(10) 1_554 . . 1_655
O15 La6 La7 O19 126.65(12) . . . 1_655
O20 La6 La7 O19 -0.84(10) 1_655 . . 1_655
O8 La6 La7 O19 -50.48(10) 1_554 . . 1_655
O6 La6 La7 O19 68.29(10) 1_454 . . 1_655
F3 La6 La7 O19 -67.29(12) 1_554 . . 1_655
O18 La6 La7 O19 62.10(9) 1_454 . . 1_655
F2 La6 La7 O19 -119.18(11) . . . 1_655
B3 La6 La7 O19 58.28(10) 1_454 . . 1_655
B4 La6 La7 O19 -26.41(11) 1_655 . . 1_655
O10 La6 La7 O19 93.13(10) . . . 3_554
O16 La6 La7 O19 177.36(8) 1_554 . . 3_554
O15 La6 La7 O19 64.69(11) . . . 3_554
O20 La6 La7 O19 -62.79(9) 1_655 . . 3_554
O8 La6 La7 O19 -112.43(9) 1_554 . . 3_554
O6 La6 La7 O19 6.33(9) 1_454 . . 3_554
F3 La6 La7 O19 -129.24(11) 1_554 . . 3_554
O18 La6 La7 O19 0.15(8) 1_454 . . 3_554
O19 La6 La7 O19 -61.95(12) 1_655 . . 3_554
F2 La6 La7 O19 178.87(9) . . . 3_554
B3 La6 La7 O19 -3.67(8) 1_454 . . 3_554
B4 La6 La7 O19 -88.36(10) 1_655 . . 3_554
O10 La6 La7 F2 -85.74(11) . . . .
O16 La6 La7 F2 -1.50(9) 1_554 . . .
O15 La6 La7 F2 -114.18(12) . . . .
O20 La6 La7 F2 118.34(10) 1_655 . . .
O8 La6 La7 F2 68.70(9) 1_554 . . .
O6 La6 La7 F2 -172.53(10) 1_454 . . .
F3 La6 La7 F2 51.89(12) 1_554 . . .
O18 La6 La7 F2 -178.72(9) 1_454 . . .
O19 La6 La7 F2 119.18(11) 1_655 . . .
B3 La6 La7 F2 177.46(9) 1_454 . . .
B4 La6 La7 F2 92.77(11) 1_655 . . .
O10 La6 La7 O18 165.13(12) . . . 3_755
O16 La6 La7 O18 -110.63(11) 1_554 . . 3_755
O15 La6 La7 O18 136.69(13) . . . 3_755
O20 La6 La7 O18 9.21(11) 1_655 . . 3_755
O8 La6 La7 O18 -40.43(11) 1_554 . . 3_755
O6 La6 La7 O18 78.33(11) 1_454 . . 3_755
F3 La6 La7 O18 -57.24(13) 1_554 . . 3_755
O18 La6 La7 O18 72.15(12) 1_454 . . 3_755
O19 La6 La7 O18 10.05(12) 1_655 . . 3_755
F2 La6 La7 O18 -109.13(12) . . . 3_755
B3 La6 La7 O18 68.33(11) 1_454 . . 3_755
B4 La6 La7 O18 -16.36(12) 1_655 . . 3_755
O10 La6 La7 O1 21.92(12) . . . 3_655
O16 La6 La7 O1 106.15(10) 1_554 . . 3_655
O15 La6 La7 O1 -6.52(12) . . . 3_655
O20 La6 La7 O1 -134.01(11) 1_655 . . 3_655
O8 La6 La7 O1 176.35(10) 1_554 . . 3_655
O6 La6 La7 O1 -64.88(11) 1_454 . . 3_655
F3 La6 La7 O1 159.55(12) 1_554 . . 3_655
O18 La6 La7 O1 -71.07(10) 1_454 . . 3_655
O19 La6 La7 O1 -133.17(11) 1_655 . . 3_655
F2 La6 La7 O1 107.65(11) . . . 3_655
B3 La6 La7 O1 -74.89(10) 1_454 . . 3_655
B4 La6 La7 O1 -159.58(11) 1_655 . . 3_655
O10 La6 La7 O15 28.44(12) . . . .
O16 La6 La7 O15 112.67(11) 1_554 . . .
O20 La6 La7 O15 -127.48(11) 1_655 . . .
O8 La6 La7 O15 -177.13(11) 1_554 . . .
O6 La6 La7 O15 -58.36(11) 1_454 . . .
F3 La6 La7 O15 166.07(13) 1_554 . . .
O18 La6 La7 O15 -64.54(10) 1_454 . . .
O19 La6 La7 O15 -126.65(12) 1_655 . . .
F2 La6 La7 O15 114.18(12) . . . .
B3 La6 La7 O15 -68.36(11) 1_454 . . .
B4 La6 La7 O15 -153.05(12) 1_655 . . .
O10 La6 La7 O1 -82.34(10) . . . .
O16 La6 La7 O1 1.89(8) 1_554 . . .
O15 La6 La7 O1 -110.78(11) . . . .
O20 La6 La7 O1 121.74(9) 1_655 . . .
O8 La6 La7 O1 72.10(8) 1_554 . . .
O6 La6 La7 O1 -169.14(8) 1_454 . . .
F3 La6 La7 O1 55.29(11) 1_554 . . .
O18 La6 La7 O1 -175.32(7) 1_454 . . .
O19 La6 La7 O1 122.58(10) 1_655 . . .
F2 La6 La7 O1 3.40(9) . . . .
B3 La6 La7 O1 -179.14(8) 1_454 . . .
B4 La6 La7 O1 96.17(10) 1_655 . . .
O10 La6 La7 O3 -14.53(10) . . . .
O16 La6 La7 O3 69.70(8) 1_554 . . .
O15 La6 La7 O3 -42.97(10) . . . .
O20 La6 La7 O3 -170.45(8) 1_655 . . .
O8 La6 La7 O3 139.91(8) 1_554 . . .
O6 La6 La7 O3 -101.33(8) 1_454 . . .
F3 La6 La7 O3 123.10(11) 1_554 . . .
O18 La6 La7 O3 -107.51(7) 1_454 . . .
O19 La6 La7 O3 -169.61(9) 1_655 . . .
F2 La6 La7 O3 71.21(9) . . . .
B3 La6 La7 O3 -111.33(8) 1_454 . . .
B4 La6 La7 O3 163.98(9) 1_655 . . .
O10 La6 La7 F1 -147.43(9) . . . 1_656
O16 La6 La7 F1 -63.20(7) 1_554 . . 1_656
O15 La6 La7 F1 -175.87(10) . . . 1_656
O20 La6 La7 F1 56.64(8) 1_655 . . 1_656
O8 La6 La7 F1 7.00(7) 1_554 . . 1_656
O6 La6 La7 F1 125.77(8) 1_454 . . 1_656
F3 La6 La7 F1 -9.80(10) 1_554 . . 1_656
O18 La6 La7 F1 119.58(7) 1_454 . . 1_656
O19 La6 La7 F1 57.48(9) 1_655 . . 1_656
F2 La6 La7 F1 -61.70(9) . . . 1_656
B3 La6 La7 F1 115.76(8) 1_454 . . 1_656
B4 La6 La7 F1 31.07(9) 1_655 . . 1_656
O10 La6 La7 B2 -1.40(12) . . . .
O16 La6 La7 B2 82.83(10) 1_554 . . .
O15 La6 La7 B2 -29.84(12) . . . .
O20 La6 La7 B2 -157.32(11) 1_655 . . .
O8 La6 La7 B2 153.04(10) 1_554 . . .
O6 La6 La7 B2 -88.20(11) 1_454 . . .
F3 La6 La7 B2 136.23(13) 1_554 . . .
O18 La6 La7 B2 -94.38(10) 1_454 . . .
O19 La6 La7 B2 -156.48(12) 1_655 . . .
F2 La6 La7 B2 84.34(11) . . . .
B3 La6 La7 B2 -98.20(11) 1_454 . . .
B4 La6 La7 B2 177.11(11) 1_655 . . .
O10 La6 La7 La7 -42.17(8) . . . 3_655
O16 La6 La7 La7 42.06(6) 1_554 . . 3_655
O15 La6 La7 La7 -70.61(9) . . . 3_655
O20 La6 La7 La7 161.90(7) 1_655 . . 3_655
O8 La6 La7 La7 112.26(6) 1_554 . . 3_655
O6 La6 La7 La7 -128.97(7) 1_454 . . 3_655
F3 La6 La7 La7 95.45(10) 1_554 . . 3_655
O18 La6 La7 La7 -135.16(5) 1_454 . . 3_655
O19 La6 La7 La7 162.74(8) 1_655 . . 3_655
F2 La6 La7 La7 43.56(7) . . . 3_655
B3 La6 La7 La7 -138.98(6) 1_454 . . 3_655
B4 La6 La7 La7 136.33(8) 1_655 . . 3_655
O19 La7 O1 B6 52.7(3) 1_655 . . 1_656
O19 La7 O1 B6 -176.7(2) 3_554 . . 1_656
F2 La7 O1 B6 -2.7(2) . . . 1_656
O18 La7 O1 B6 134.7(2) 3_755 . . 1_656
O1 La7 O1 B6 -146.5(3) 3_655 . . 1_656
O15 La7 O1 B6 -50.9(2) . . . 1_656
O3 La7 O1 B6 -76.6(2) . . . 1_656
F1 La7 O1 B6 71.1(2) 1_656 . . 1_656
B2 La7 O1 B6 -60.3(2) . . . 1_656
La6 La7 O1 B6 -5.4(2) . . . 1_656
La7 La7 O1 B6 -146.5(3) 3_655 . . 1_656
O19 La7 O1 La7 -160.81(10) 1_655 . . 3_655
O19 La7 O1 La7 -30.24(18) 3_554 . . 3_655
F2 La7 O1 La7 143.81(10) . . . 3_655
O18 La7 O1 La7 -78.79(9) 3_755 . . 3_655
O1 La7 O1 La7 0.0 3_655 . . 3_655
O15 La7 O1 La7 95.58(10) . . . 3_655
O3 La7 O1 La7 69.86(8) . . . 3_655
F1 La7 O1 La7 -142.41(10) 1_656 . . 3_655
B2 La7 O1 La7 86.18(10) . . . 3_655
La6 La7 O1 La7 141.10(5) . . . 3_655
O19 La7 O1 La8 -46.30(15) 1_655 . . 1_656
O19 La7 O1 La8 84.27(16) 3_554 . . 1_656
F2 La7 O1 La8 -101.68(10) . . . 1_656
O18 La7 O1 La8 35.72(9) 3_755 . . 1_656
O1 La7 O1 La8 114.51(12) 3_655 . . 1_656
O15 La7 O1 La8 -149.91(8) . . . 1_656
O3 La7 O1 La8 -175.63(10) . . . 1_656
F1 La7 O1 La8 -27.89(8) 1_656 . . 1_656
B2 La7 O1 La8 -159.31(10) . . . 1_656
La6 La7 O1 La8 -104.39(7) . . . 1_656
La7 La7 O1 La8 114.51(12) 3_655 . . 1_656
O6 La2 O2 B8 56.8(3) . . . .
O8 La2 O2 B8 -107.0(3) 1_554 . . .
O5 La2 O2 B8 -55.8(3) 1_554 . . .
O12 La2 O2 B8 128.5(3) 1_656 . . .
F2 La2 O2 B8 -160.1(3) . . . .
O10 La2 O2 B8 64.5(3) 1_656 . . .
O11 La2 O2 B8 10.9(3) 1_554 . . .
F1 La2 O2 B8 158.4(3) 1_656 . . .
B5 La2 O2 B8 35.9(3) 1_656 . . .
B1 La2 O2 B8 -75.8(3) 1_554 . . .
La4 La2 O2 B8 103.1(3) . . . .
O6 La2 O2 La4 -46.31(13) . . . .
O8 La2 O2 La4 149.84(8) 1_554 . . .
O5 La2 O2 La4 -158.89(9) 1_554 . . .
O12 La2 O2 La4 25.40(9) 1_656 . . .
F2 La2 O2 La4 96.80(10) . . . .
O10 La2 O2 La4 -38.64(8) 1_656 . . .
O11 La2 O2 La4 -92.16(9) 1_554 . . .
F1 La2 O2 La4 55.30(11) 1_656 . . .
B5 La2 O2 La4 -67.21(11) 1_656 . . .
B1 La2 O2 La4 -178.86(11) 1_554 . . .
O6 La2 O2 La5 -156.81(9) . . . .
O8 La2 O2 La5 39.34(13) 1_554 . . .
O5 La2 O2 La5 90.60(9) 1_554 . . .
O12 La2 O2 La5 -85.10(10) 1_656 . . .
F2 La2 O2 La5 -13.71(9) . . . .
O10 La2 O2 La5 -149.15(11) 1_656 . . .
O11 La2 O2 La5 157.33(10) 1_554 . . .
F1 La2 O2 La5 -55.21(12) 1_656 . . .
B5 La2 O2 La5 -177.72(13) 1_656 . . .
B1 La2 O2 La5 70.63(10) 1_554 . . .
La4 La2 O2 La5 -110.51(11) . . . .
O10 La4 O2 B8 -89.5(2) 1_656 . . .
O7 La4 O2 B8 -30.1(2) . . . .
O14 La4 O2 B8 -110.0(2) 1_656 . . .
O8 La4 O2 B8 136.1(2) . . . .
O5 La4 O2 B8 47.7(2) . . . .
O12 La4 O2 B8 -157.1(2) 1_656 . . .
O22 La4 O2 B8 12.7(2) . . . .
O20 La4 O2 B8 146.5(2) 1_656 . . .
F3 La4 O2 B8 85.8(2) . . . .
B6 La4 O2 B8 173.6(2) 1_656 . . .
O10 La4 O2 La2 42.31(8) 1_656 . . .
O7 La4 O2 La2 101.68(10) . . . .
O14 La4 O2 La2 21.80(17) 1_656 . . .
O8 La4 O2 La2 -92.13(11) . . . .
O5 La4 O2 La2 179.53(7) . . . .
O12 La4 O2 La2 -25.25(9) 1_656 . . .
O22 La4 O2 La2 144.55(12) . . . .
O20 La4 O2 La2 -81.70(9) 1_656 . . .
F3 La4 O2 La2 -142.44(10) . . . .
B8 La4 O2 La2 131.8(2) . . . .
B6 La4 O2 La2 -54.55(10) 1_656 . . .
O10 La4 O2 La5 150.15(11) 1_656 . . .
O7 La4 O2 La5 -150.48(9) . . . .
O14 La4 O2 La5 129.64(12) 1_656 . . .
O8 La4 O2 La5 15.71(14) . . . .
O5 La4 O2 La5 -72.62(11) . . . .
O12 La4 O2 La5 82.59(10) 1_656 . . .
O22 La4 O2 La5 -107.61(11) . . . .
O20 La4 O2 La5 26.14(8) 1_656 . . .
F3 La4 O2 La5 -34.60(8) . . . .
B8 La4 O2 La5 -120.4(2) . . . .
B6 La4 O2 La5 53.29(11) 1_656 . . .
O16 La5 O2 B8 100.2(3) 1_554 . . .
O14 La5 O2 B8 139.1(3) . . . .
F4 La5 O2 B8 6.7(2) 4_565 . . .
O6 La5 O2 B8 -118.3(3) 1_455 . . .
O7 La5 O2 B8 50.7(3) 1_454 . . .
O11 La5 O2 B8 -34.5(3) 1_454 . . .
F2 La5 O2 B8 164.8(3) . . . .
O20 La5 O2 B8 -129.8(3) 1_656 . . .
F3 La5 O2 B8 -68.7(3) . . . .
La2 La5 O2 B8 151.5(3) . . . .
La2 La5 O2 B8 -76.3(3) 1_455 . . .
O16 La5 O2 La2 -51.26(9) 1_554 . . .
O14 La5 O2 La2 -12.39(17) . . . .
F4 La5 O2 La2 -144.86(11) 4_565 . . .
O6 La5 O2 La2 90.20(11) 1_455 . . .
O7 La5 O2 La2 -100.78(10) 1_454 . . .
O11 La5 O2 La2 174.01(8) 1_454 . . .
F2 La5 O2 La2 13.26(9) . . . .
O20 La5 O2 La2 78.71(9) 1_656 . . .
F3 La5 O2 La2 139.76(11) . . . .
La2 La5 O2 La2 132.14(8) 1_455 . . .
O16 La5 O2 La4 -156.01(11) 1_554 . . .
O14 La5 O2 La4 -117.14(12) . . . .
F4 La5 O2 La4 110.39(10) 4_565 . . .
O6 La5 O2 La4 -14.55(13) 1_455 . . .
O7 La5 O2 La4 154.47(9) 1_454 . . .
O11 La5 O2 La4 69.26(11) 1_454 . . .
F2 La5 O2 La4 -91.49(10) . . . .
O20 La5 O2 La4 -26.04(8) 1_656 . . .
F3 La5 O2 La4 35.01(8) . . . .
La2 La5 O2 La4 -104.75(12) . . . .
La2 La5 O2 La4 27.39(18) 1_455 . . .
O19 La7 O3 B3 -129.8(2) 1_655 . . 1_455
O19 La7 O3 B3 150.5(2) 3_554 . . 1_455
F2 La7 O3 B3 -70.8(3) . . . 1_455
O18 La7 O3 B3 60.5(3) 3_755 . . 1_455
O1 La7 O3 B3 84.0(3) 3_655 . . 1_455
O15 La7 O3 B3 -151.1(3) . . . 1_455
O1 La7 O3 B3 3.4(2) . . . 1_455
F1 La7 O3 B3 -38.8(3) 1_656 . . 1_455
B2 La7 O3 B3 -142.2(3) . . . 1_455
La6 La7 O3 B3 -119.9(2) . . . 1_455
La7 La7 O3 B3 42.5(2) 3_655 . . 1_455
O19 La7 O3 B2 12.4(2) 1_655 . . .
O19 La7 O3 B2 -67.30(19) 3_554 . . .
F2 La7 O3 B2 71.39(19) . . . .
O18 La7 O3 B2 -157.34(19) 3_755 . . .
O1 La7 O3 B2 -133.86(19) 3_655 . . .
O15 La7 O3 B2 -8.88(18) . . . .
O1 La7 O3 B2 145.54(19) . . . .
F1 La7 O3 B2 103.35(19) 1_656 . . .
La6 La7 O3 B2 22.28(17) . . . .
La7 La7 O3 B2 -175.38(19) 3_655 . . .
O19 La7 O3 La8 116.15(9) 1_655 . . 3_554
O19 La7 O3 La8 36.44(10) 3_554 . . 3_554
F2 La7 O3 La8 175.12(10) . . . 3_554
O18 La7 O3 La8 -53.60(15) 3_755 . . 3_554
O1 La7 O3 La8 -30.12(7) 3_655 . . 3_554
O15 La7 O3 La8 94.85(10) . . . 3_554
O1 La7 O3 La8 -110.72(8) . . . 3_554
F1 La7 O3 La8 -152.92(7) 1_656 . . 3_554
B2 La7 O3 La8 103.74(19) . . . 3_554
La6 La7 O3 La8 126.02(6) . . . 3_554
La7 La7 O3 La8 -71.64(6) 3_655 . . 3_554
O9 La1 O4 B1 114.4(2) . . . .
F4 La1 O4 B1 170.2(2) . . . .
O4 La1 O4 B1 -132.71(15) 4_565 . . .
F4 La1 O4 B1 7.5(3) 4_565 . . .
O22 La1 O4 B1 -56.4(2) . . . .
F3 La1 O4 B1 11.0(2) . . . .
O17 La1 O4 B1 -119.4(2) 4_566 . . .
O21 La1 O4 B1 82.2(2) 1_556 . . .
La1 La1 O4 B1 167.3(3) 4_566 . . .
La1 La1 O4 B1 -79.5(3) 4_565 . . .
La3 La1 O4 B1 -95.4(2) 4_565 . . .
O9 La1 O4 La1 -52.88(14) . . . 4_566
F4 La1 O4 La1 2.88(10) . . . 4_566
O4 La1 O4 La1 60.0(2) 4_565 . . 4_566
F4 La1 O4 La1 -159.78(13) 4_565 . . 4_566
O22 La1 O4 La1 136.26(11) . . . 4_566
F3 La1 O4 La1 -156.30(11) . . . 4_566
O17 La1 O4 La1 73.25(10) 4_566 . . 4_566
O21 La1 O4 La1 -85.13(11) 1_556 . . 4_566
La1 La1 O4 La1 113.1(2) 4_565 . . 4_566
La3 La1 O4 La1 97.33(9) 4_565 . . 4_566
O9 La1 O4 La3 -154.39(8) . . . .
F4 La1 O4 La3 -98.64(11) . . . .
O4 La1 O4 La3 -41.56(15) 4_565 . . .
F4 La1 O4 La3 98.71(17) 4_565 . . .
O22 La1 O4 La3 34.75(9) . . . .
F3 La1 O4 La3 102.18(9) . . . .
O17 La1 O4 La3 -28.26(7) 4_566 . . .
O21 La1 O4 La3 173.35(11) 1_556 . . .
La1 La1 O4 La3 -101.52(12) 4_566 . . .
La1 La1 O4 La3 11.6(3) 4_565 . . .
La3 La1 O4 La3 -4.19(8) 4_565 . . .
O5 La3 O4 B1 11.31(16) . . . .
O9 La3 O4 B1 -111.52(18) 1_656 . . .
O11 La3 O4 B1 -29.58(18) . . . .
O17 La3 O4 B1 144.59(18) 4_566 . . .
O17 La3 O4 B1 -89.09(18) 1_556 . . .
O7 La3 O4 B1 46.38(18) . . . .
O9 La3 O4 B1 103.63(18) 4_666 . . .
O22 La3 O4 B1 -157.06(19) 4_566 . . .
O21 La3 O4 B1 179.15(16) 4_667 . . .
B7 La3 O4 B1 -145.47(18) 1_656 . . .
B8 La3 O4 B1 172.23(19) 4_566 . . .
O5 La3 O4 La1 -102.72(11) . . . .
O9 La3 O4 La1 134.45(10) 1_656 . . .
O11 La3 O4 La1 -143.60(9) . . . .
O17 La3 O4 La1 30.56(8) 4_566 . . .
O17 La3 O4 La1 156.88(12) 1_556 . . .
O7 La3 O4 La1 -67.65(11) . . . .
O9 La3 O4 La1 -10.40(13) 4_666 . . .
O22 La3 O4 La1 88.91(11) 4_566 . . .
O21 La3 O4 La1 65.12(12) 4_667 . . .
B7 La3 O4 La1 100.50(13) 1_656 . . .
B8 La3 O4 La1 58.21(11) 4_566 . . .
O5 La3 O4 La1 146.21(12) . . . 4_566
O9 La3 O4 La1 23.38(13) 1_656 . . 4_566
O11 La3 O4 La1 105.33(9) . . . 4_566
O17 La3 O4 La1 -80.50(9) 4_566 . . 4_566
O17 La3 O4 La1 45.81(8) 1_556 . . 4_566
O7 La3 O4 La1 -178.72(8) . . . 4_566
O9 La3 O4 La1 -121.47(9) 4_666 . . 4_566
O22 La3 O4 La1 -22.16(9) 4_566 . . 4_566
O21 La3 O4 La1 -45.95(12) 4_667 . . 4_566
B7 La3 O4 La1 -10.57(15) 1_656 . . 4_566
B8 La3 O4 La1 -52.86(11) 4_566 . . 4_566
O9 La3 O5 B1 100.6(2) 1_656 . . .
O11 La3 O5 B1 126.64(19) . . . .
O17 La3 O5 B1 -56.37(19) 4_566 . . .
O17 La3 O5 B1 50.19(18) 1_556 . . .
O7 La3 O5 B1 -155.2(2) . . . .
O9 La3 O5 B1 -129.73(18) 4_666 . . .
O22 La3 O5 B1 1.5(2) 4_566 . . .
O4 La3 O5 B1 -11.52(16) . . . .
O21 La3 O5 B1 -120.4(4) 4_667 . . .
B7 La3 O5 B1 78.5(4) 1_656 . . .
B8 La3 O5 B1 -32.4(2) 4_566 . . .
O9 La3 O5 La2 -12.04(16) 1_656 . . 1_556
O11 La3 O5 La2 13.99(9) . . . 1_556
O17 La3 O5 La2 -169.02(9) 4_566 . . 1_556
O17 La3 O5 La2 -62.47(10) 1_556 . . 1_556
O7 La3 O5 La2 92.12(11) . . . 1_556
O9 La3 O5 La2 117.62(10) 4_666 . . 1_556
O22 La3 O5 La2 -111.10(12) 4_566 . . 1_556
O4 La3 O5 La2 -124.17(13) . . . 1_556
O21 La3 O5 La2 126.9(4) 4_667 . . 1_556
B7 La3 O5 La2 -34.2(3) 1_656 . . 1_556
B8 La3 O5 La2 -145.05(11) 4_566 . . 1_556
O9 La3 O5 La4 -130.60(10) 1_656 . . .
O11 La3 O5 La4 -104.57(10) . . . .
O17 La3 O5 La4 72.42(10) 4_566 . . .
O17 La3 O5 La4 178.97(10) 1_556 . . .
O7 La3 O5 La4 -26.44(8) . . . .
O9 La3 O5 La4 -0.94(11) 4_666 . . .
O22 La3 O5 La4 130.34(11) 4_566 . . .
O4 La3 O5 La4 117.27(12) . . . .
O21 La3 O5 La4 8.3(5) 4_667 . . .
B7 La3 O5 La4 -152.7(3) 1_656 . . .
B8 La3 O5 La4 96.39(12) 4_566 . . .
O10 La4 O5 B1 142.3(2) 1_656 . . .
O7 La4 O5 B1 146.7(2) . . . .
O14 La4 O5 B1 -149.4(2) 1_656 . . .
O8 La4 O5 B1 -82.9(2) . . . .
O12 La4 O5 B1 -79.3(3) 1_656 . . .
O2 La4 O5 B1 44.0(3) . . . .
O22 La4 O5 B1 73.2(2) . . . .
O20 La4 O5 B1 -34.4(2) 1_656 . . .
F3 La4 O5 B1 6.4(2) . . . .
B8 La4 O5 B1 64.6(2) . . . .
B6 La4 O5 B1 -53.4(3) 1_656 . . .
O10 La4 O5 La3 23.54(17) 1_656 . . .
O7 La4 O5 La3 27.93(9) . . . .
O14 La4 O5 La3 91.85(10) 1_656 . . .
O8 La4 O5 La3 158.39(12) . . . .
O12 La4 O5 La3 162.01(15) 1_656 . . .
O2 La4 O5 La3 -74.69(11) . . . .
O22 La4 O5 La3 -45.56(10) . . . .
O20 La4 O5 La3 -153.17(9) 1_656 . . .
F3 La4 O5 La3 -112.34(10) . . . .
B8 La4 O5 La3 -54.14(13) . . . .
B6 La4 O5 La3 -172.14(12) 1_656 . . .
O10 La4 O5 La2 -103.10(13) 1_656 . . 1_556
O7 La4 O5 La2 -98.71(10) . . . 1_556
O14 La4 O5 La2 -34.79(9) 1_656 . . 1_556
O8 La4 O5 La2 31.75(8) . . . 1_556
O12 La4 O5 La2 35.4(2) 1_656 . . 1_556
O2 La4 O5 La2 158.67(7) . . . 1_556
O22 La4 O5 La2 -172.20(10) . . . 1_556
O20 La4 O5 La2 80.19(10) 1_656 . . 1_556
F3 La4 O5 La2 121.02(10) . . . 1_556
B8 La4 O5 La2 179.22(11) . . . 1_556
B6 La4 O5 La2 61.22(15) 1_656 . . 1_556
O2 La2 O6 B3 138.8(2) . . . .
O8 La2 O6 B3 -54.0(2) 1_554 . . .
O5 La2 O6 B3 -123.2(2) 1_554 . . .
O12 La2 O6 B3 70.1(2) 1_656 . . .
F2 La2 O6 B3 15.3(3) . . . .
O10 La2 O6 B3 130.9(2) 1_656 . . .
O11 La2 O6 B3 -171.7(2) 1_554 . . .
F1 La2 O6 B3 8.8(2) 1_656 . . .
B5 La2 O6 B3 159.2(2) 1_656 . . .
B1 La2 O6 B3 -126.1(2) 1_554 . . .
La4 La2 O6 B3 109.6(2) . . . .
O2 La2 O6 La5 -86.80(12) . . . 1_655
O8 La2 O6 La5 80.42(10) 1_554 . . 1_655
O5 La2 O6 La5 11.25(12) 1_554 . . 1_655
O12 La2 O6 La5 -155.48(10) 1_656 . . 1_655
F2 La2 O6 La5 149.67(10) . . . 1_655
O10 La2 O6 La5 -94.74(10) 1_656 . . 1_655
O11 La2 O6 La5 -37.31(8) 1_554 . . 1_655
F1 La2 O6 La5 143.24(10) 1_656 . . 1_655
B5 La2 O6 La5 -66.43(11) 1_656 . . 1_655
B1 La2 O6 La5 8.32(17) 1_554 . . 1_655
La4 La2 O6 La5 -116.01(7) . . . 1_655
O2 La2 O6 La6 27.10(16) . . . 1_656
O8 La2 O6 La6 -165.67(10) 1_554 . . 1_656
O5 La2 O6 La6 125.15(10) 1_554 . . 1_656
O12 La2 O6 La6 -41.57(11) 1_656 . . 1_656
F2 La2 O6 La6 -96.42(14) . . . 1_656
O10 La2 O6 La6 19.17(9) 1_656 . . 1_656
O11 La2 O6 La6 76.60(10) 1_554 . . 1_656
F1 La2 O6 La6 -102.85(10) 1_656 . . 1_656
B5 La2 O6 La6 47.47(11) 1_656 . . 1_656
B1 La2 O6 La6 122.23(12) 1_554 . . 1_656
La4 La2 O6 La6 -2.10(10) . . . 1_656
O10 La4 O7 B7 52.4(2) 1_656 . . 4_666
O14 La4 O7 B7 133.9(3) 1_656 . . 4_666
O8 La4 O7 B7 -173.9(2) . . . 4_666
O5 La4 O7 B7 -124.6(3) . . . 4_666
O12 La4 O7 B7 82.1(3) 1_656 . . 4_666
O2 La4 O7 B7 -4.8(3) . . . 4_666
O22 La4 O7 B7 -41.6(2) . . . 4_666
O20 La4 O7 B7 -138.5(11) 1_656 . . 4_666
F3 La4 O7 B7 -80.6(3) . . . 4_666
B8 La4 O7 B7 -18.2(3) . . . 4_666
B6 La4 O7 B7 98.1(3) 1_656 . . 4_666
O10 La4 O7 La5 -93.63(11) 1_656 . . 1_656
O14 La4 O7 La5 -12.17(10) 1_656 . . 1_656
O8 La4 O7 La5 40.07(13) . . . 1_656
O5 La4 O7 La5 89.32(12) . . . 1_656
O12 La4 O7 La5 -63.94(15) 1_656 . . 1_656
O2 La4 O7 La5 -150.89(9) . . . 1_656
O22 La4 O7 La5 172.37(14) . . . 1_656
O20 La4 O7 La5 75.5(11) 1_656 . . 1_656
F3 La4 O7 La5 133.32(9) . . . 1_656
B8 La4 O7 La5 -164.23(12) . . . 1_656
B6 La4 O7 La5 -48.0(3) 1_656 . . 1_656
O10 La4 O7 La3 152.11(12) 1_656 . . .
O14 La4 O7 La3 -126.44(13) 1_656 . . .
O8 La4 O7 La3 -74.20(11) . . . .
O5 La4 O7 La3 -24.95(8) . . . .
O12 La4 O7 La3 -178.20(8) 1_656 . . .
O2 La4 O7 La3 94.84(10) . . . .
O22 La4 O7 La3 58.11(10) . . . .
O20 La4 O7 La3 -38.8(11) 1_656 . . .
F3 La4 O7 La3 19.05(13) . . . .
B8 La4 O7 La3 81.51(11) . . . .
B6 La4 O7 La3 -162.3(2) 1_656 . . .
O5 La3 O7 B7 137.7(2) . . . 4_666
O9 La3 O7 B7 -90.4(2) 1_656 . . 4_666
O11 La3 O7 B7 -148.2(2) . . . 4_666
O17 La3 O7 B7 36.2(2) 4_566 . . 4_666
O17 La3 O7 B7 177.4(2) 1_556 . . 4_666
O9 La3 O7 B7 -12.3(2) 4_666 . . 4_666
O22 La3 O7 B7 19.7(3) 4_566 . . 4_666
O4 La3 O7 B7 108.2(2) . . . 4_666
O21 La3 O7 B7 -36.6(2) 4_667 . . 4_666
B7 La3 O7 B7 -60.31(18) 1_656 . . 4_666
B8 La3 O7 B7 27.5(3) 4_566 . . 4_666
O5 La3 O7 La4 25.97(8) . . . .
O9 La3 O7 La4 157.95(9) 1_656 . . .
O11 La3 O7 La4 100.13(11) . . . .
O17 La3 O7 La4 -75.49(11) 4_566 . . .
O17 La3 O7 La4 65.70(14) 1_556 . . .
O9 La3 O7 La4 -124.02(13) 4_666 . . .
O22 La3 O7 La4 -92.0(2) 4_566 . . .
O4 La3 O7 La4 -3.51(12) . . . .
O21 La3 O7 La4 -148.30(9) 4_667 . . .
B7 La3 O7 La4 -172.00(11) 1_656 . . .
B8 La3 O7 La4 -84.22(15) 4_566 . . .
O5 La3 O7 La5 -92.75(11) . . . 1_656
O9 La3 O7 La5 39.23(13) 1_656 . . 1_656
O11 La3 O7 La5 -18.59(9) . . . 1_656
O17 La3 O7 La5 165.78(9) 4_566 . . 1_656
O17 La3 O7 La5 -53.03(14) 1_556 . . 1_656
O9 La3 O7 La5 117.26(12) 4_666 . . 1_656
O22 La3 O7 La5 149.30(18) 4_566 . . 1_656
O4 La3 O7 La5 -122.23(9) . . . 1_656
O21 La3 O7 La5 92.98(10) 4_667 . . 1_656
B7 La3 O7 La5 69.27(15) 1_656 . . 1_656
B8 La3 O7 La5 157.06(12) 4_566 . . 1_656
O10 La4 O8 B4 -28.2(3) 1_656 . . 1_656
O7 La4 O8 B4 -116.9(2) . . . 1_656
O14 La4 O8 B4 -66.0(2) 1_656 . . 1_656
O5 La4 O8 B4 -167.0(2) . . . 1_656
O12 La4 O8 B4 14.7(2) 1_656 . . 1_656
O2 La4 O8 B4 77.0(2) . . . 1_656
O22 La4 O8 B4 158.5(2) . . . 1_656
O20 La4 O8 B4 66.0(2) 1_656 . . 1_656
F3 La4 O8 B4 122.9(2) . . . 1_656
B8 La4 O8 B4 114.0(3) . . . 1_656
B6 La4 O8 B4 37.7(2) 1_656 . . 1_656
O10 La4 O8 La2 106.87(12) 1_656 . . 1_556
O7 La4 O8 La2 18.15(12) . . . 1_556
O14 La4 O8 La2 68.98(10) 1_656 . . 1_556
O5 La4 O8 La2 -32.01(8) . . . 1_556
O12 La4 O8 La2 149.73(10) 1_656 . . 1_556
O2 La4 O8 La2 -147.94(8) . . . 1_556
O22 La4 O8 La2 -66.48(15) . . . 1_556
O20 La4 O8 La2 -159.00(12) 1_656 . . 1_556
F3 La4 O8 La2 -102.11(9) . . . 1_556
B8 La4 O8 La2 -110.99(19) . . . 1_556
B6 La4 O8 La2 172.69(13) 1_656 . . 1_556
O10 La4 O8 La6 -136.04(10) 1_656 . . 1_556
O7 La4 O8 La6 135.24(9) . . . 1_556
O14 La4 O8 La6 -173.92(11) 1_656 . . 1_556
O5 La4 O8 La6 85.08(9) . . . 1_556
O12 La4 O8 La6 -93.17(10) 1_656 . . 1_556
O2 La4 O8 La6 -30.85(14) . . . 1_556
O22 La4 O8 La6 50.62(15) . . . 1_556
O20 La4 O8 La6 -41.90(8) 1_656 . . 1_556
F3 La4 O8 La6 14.99(8) . . . 1_556
B8 La4 O8 La6 6.1(2) . . . 1_556
B6 La4 O8 La6 -70.22(11) 1_656 . . 1_556
O4 La1 O9 B7 117.8(2) . . . .
F4 La1 O9 B7 62.3(3) . . . .
O4 La1 O9 B7 -23.5(2) 4_565 . . .
F4 La1 O9 B7 -97.2(3) 4_565 . . .
O22 La1 O9 B7 -79.1(3) . . . .
F3 La1 O9 B7 -159.2(2) . . . .
O17 La1 O9 B7 22.6(3) 4_566 . . .
O21 La1 O9 B7 151.7(3) 1_556 . . .
La1 La1 O9 B7 89.6(2) 4_566 . . .
La1 La1 O9 B7 -58.6(2) 4_565 . . .
La3 La1 O9 B7 -26.9(3) 4_565 . . .
O4 La1 O9 La3 -119.23(13) . . . 1_454
F4 La1 O9 La3 -174.72(15) . . . 1_454
O4 La1 O9 La3 99.48(13) 4_565 . . 1_454
F4 La1 O9 La3 25.73(12) 4_565 . . 1_454
O22 La1 O9 La3 43.9(2) . . . 1_454
F3 La1 O9 La3 -36.29(14) . . . 1_454
O17 La1 O9 La3 145.50(10) 4_566 . . 1_454
O21 La1 O9 La3 -85.31(14) 1_556 . . 1_454
La1 La1 O9 La3 -147.49(11) 4_566 . . 1_454
La1 La1 O9 La3 64.32(11) 4_565 . . 1_454
La3 La1 O9 La3 96.08(12) 4_565 . . 1_454
O4 La1 O9 La3 13.10(15) . . . 4_465
F4 La1 O9 La3 -42.40(10) . . . 4_465
O4 La1 O9 La3 -128.20(11) 4_565 . . 4_465
F4 La1 O9 La3 158.05(12) 4_565 . . 4_465
O22 La1 O9 La3 176.21(12) . . . 4_465
F3 La1 O9 La3 96.03(10) . . . 4_465
O17 La1 O9 La3 -82.18(12) 4_566 . . 4_465
O21 La1 O9 La3 47.02(9) 1_556 . . 4_465
La1 La1 O9 La3 -15.17(10) 4_566 . . 4_465
La1 La1 O9 La3 -163.36(11) 4_565 . . 4_465
La3 La1 O9 La3 -131.60(7) 4_565 . . 4_465
O16 La6 O10 B5 67.2(2) 1_554 . . .
O15 La6 O10 B5 175.4(2) . . . .
O20 La6 O10 B5 -46.0(2) 1_655 . . .
O8 La6 O10 B5 30.6(3) 1_554 . . .
O6 La6 O10 B5 -83.2(2) 1_454 . . .
F3 La6 O10 B5 -0.7(2) 1_554 . . .
O18 La6 O10 B5 -118.4(2) 1_454 . . .
O19 La6 O10 B5 -147.9(2) 1_655 . . .
F2 La6 O10 B5 112.1(2) . . . .
B3 La6 O10 B5 -96.9(2) 1_454 . . .
B4 La6 O10 B5 -13.3(7) 1_655 . . .
O16 La6 O10 La4 -80.49(12) 1_554 . . 1_454
O15 La6 O10 La4 27.69(12) . . . 1_454
O20 La6 O10 La4 166.29(11) 1_655 . . 1_454
O8 La6 O10 La4 -117.15(15) 1_554 . . 1_454
O6 La6 O10 La4 129.06(14) 1_454 . . 1_454
F3 La6 O10 La4 -148.44(13) 1_554 . . 1_454
O18 La6 O10 La4 93.86(11) 1_454 . . 1_454
O19 La6 O10 La4 64.4(3) 1_655 . . 1_454
F2 La6 O10 La4 -35.63(14) . . . 1_454
B3 La6 O10 La4 115.36(12) 1_454 . . 1_454
B4 La6 O10 La4 -161.0(5) 1_655 . . 1_454
O16 La6 O10 La2 169.02(10) 1_554 . . 1_454
O15 La6 O10 La2 -82.80(10) . . . 1_454
O20 La6 O10 La2 55.80(12) 1_655 . . 1_454
O8 La6 O10 La2 132.36(13) 1_554 . . 1_454
O6 La6 O10 La2 18.57(8) 1_454 . . 1_454
F3 La6 O10 La2 101.07(10) 1_554 . . 1_454
O18 La6 O10 La2 -16.63(10) 1_454 . . 1_454
O19 La6 O10 La2 -46.1(3) 1_655 . . 1_454
F2 La6 O10 La2 -146.12(8) . . . 1_454
B3 La6 O10 La2 4.87(10) 1_454 . . 1_454
B4 La6 O10 La2 88.5(6) 1_655 . . 1_454
O5 La3 O11 B5 -114.2(3) . . . 1_657
O9 La3 O11 B5 47.3(3) 1_656 . . 1_657
O17 La3 O11 B5 -142.2(6) 4_566 . . 1_657
O17 La3 O11 B5 -28.4(3) 1_556 . . 1_657
O7 La3 O11 B5 174.5(3) . . . 1_657
O9 La3 O11 B5 138.4(3) 4_666 . . 1_657
O22 La3 O11 B5 0.5(3) 4_566 . . 1_657
O4 La3 O11 B5 -80.7(3) . . . 1_657
O21 La3 O11 B5 75.6(3) 4_667 . . 1_657
B7 La3 O11 B5 51.8(3) 1_656 . . 1_657
B8 La3 O11 B5 4.1(5) 4_566 . . 1_657
O5 La3 O11 La5 89.24(10) . . . 1_656
O9 La3 O11 La5 -109.22(11) 1_656 . . 1_656
O17 La3 O11 La5 61.3(7) 4_566 . . 1_656
O17 La3 O11 La5 175.06(12) 1_556 . . 1_656
O7 La3 O11 La5 17.99(9) . . . 1_656
O9 La3 O11 La5 -18.11(12) 4_666 . . 1_656
O22 La3 O11 La5 -156.05(9) 4_566 . . 1_656
O4 La3 O11 La5 122.74(9) . . . 1_656
O21 La3 O11 La5 -80.90(11) 4_667 . . 1_656
B7 La3 O11 La5 -104.68(12) 1_656 . . 1_656
B8 La3 O11 La5 -152.4(3) 4_566 . . 1_656
O5 La3 O11 La2 -11.66(8) . . . 1_556
O9 La3 O11 La2 149.88(11) 1_656 . . 1_556
O17 La3 O11 La2 -39.6(7) 4_566 . . 1_556
O17 La3 O11 La2 74.16(9) 1_556 . . 1_556
O7 La3 O11 La2 -82.91(10) . . . 1_556
O9 La3 O11 La2 -119.01(9) 4_666 . . 1_556
O22 La3 O11 La2 103.05(12) 4_566 . . 1_556
O4 La3 O11 La2 21.84(11) . . . 1_556
O21 La3 O11 La2 178.20(8) 4_667 . . 1_556
B7 La3 O11 La2 154.42(11) 1_656 . . 1_556
B8 La3 O11 La2 106.7(3) 4_566 . . 1_556
O15 La8 O12 B6 -133.3(2) . . . .
O18 La8 O12 B6 154.2(2) 1_454 . . .
O1 La8 O12 B6 9.2(2) 1_454 . . .
F1 La8 O12 B6 111.1(2) 3_553 . . .
F1 La8 O12 B6 90.3(2) . . . .
O13 La8 O12 B6 -75.1(2) . . . .
O13 La8 O12 B6 -66.5(3) 3_554 . . .
O3 La8 O12 B6 7.2(2) 3_554 . . .
B2 La8 O12 B6 -108.7(2) . . . .
La8 La8 O12 B6 98.2(2) 3_553 . . .
O15 La8 O12 La2 110.49(14) . . . 1_454
O18 La8 O12 La2 37.99(14) 1_454 . . 1_454
O1 La8 O12 La2 -107.05(15) 1_454 . . 1_454
F1 La8 O12 La2 -5.1(2) 3_553 . . 1_454
F1 La8 O12 La2 -25.91(11) . . . 1_454
O13 La8 O12 La2 168.65(16) . . . 1_454
O13 La8 O12 La2 177.27(9) 3_554 . . 1_454
O3 La8 O12 La2 -109.00(13) 3_554 . . 1_454
B6 La8 O12 La2 -116.2(3) . . . 1_454
B2 La8 O12 La2 135.03(16) . . . 1_454
La8 La8 O12 La2 -18.06(14) 3_553 . . 1_454
O15 La8 O12 La4 -33.02(18) . . . 1_454
O18 La8 O12 La4 -105.52(19) 1_454 . . 1_454
O1 La8 O12 La4 109.4(2) 1_454 . . 1_454
F1 La8 O12 La4 -148.62(12) 3_553 . . 1_454
F1 La8 O12 La4 -169.4(2) . . . 1_454
O13 La8 O12 La4 25.14(16) . . . 1_454
O13 La8 O12 La4 33.8(3) 3_554 . . 1_454
O3 La8 O12 La4 107.49(18) 3_554 . . 1_454
B6 La8 O12 La4 100.3(3) . . . 1_454
B2 La8 O12 La4 -8.49(17) . . . 1_454
La8 La8 O12 La4 -161.57(15) 3_553 . . 1_454
O15 La8 O13 B4 148.0(3) . . . .
O12 La8 O13 B4 55.3(3) . . . .
O18 La8 O13 B4 130.4(3) 1_454 . . .
O1 La8 O13 B4 -4.8(3) 1_454 . . .
F1 La8 O13 B4 -130.7(2) 3_553 . . .
F1 La8 O13 B4 36.3(3) . . . .
O13 La8 O13 B4 -119.7(3) 3_554 . . .
O3 La8 O13 B4 -68.8(3) 3_554 . . .
B6 La8 O13 B4 23.8(3) . . . .
B2 La8 O13 B4 138.0(3) . . . .
La8 La8 O13 B4 -7.6(7) 3_553 . . .
O15 La8 O13 B2 9.95(16) . . . .
O12 La8 O13 B2 -82.75(18) . . . .
O18 La8 O13 B2 -7.7(2) 1_454 . . .
O1 La8 O13 B2 -142.81(18) 1_454 . . .
F1 La8 O13 B2 91.3(2) 3_553 . . .
F1 La8 O13 B2 -101.75(18) . . . .
O13 La8 O13 B2 102.28(18) 3_554 . . .
O3 La8 O13 B2 153.17(17) 3_554 . . .
B6 La8 O13 B2 -114.2(2) . . . .
La8 La8 O13 B2 -145.6(4) 3_553 . . .
O15 La8 O13 La8 -92.33(11) . . . 3_554
O12 La8 O13 La8 174.97(12) . . . 3_554
O18 La8 O13 La8 -109.93(10) 1_454 . . 3_554
O1 La8 O13 La8 114.92(9) 1_454 . . 3_554
F1 La8 O13 La8 -10.99(16) 3_553 . . 3_554
F1 La8 O13 La8 155.97(8) . . . 3_554
O13 La8 O13 La8 0.0 3_554 . . 3_554
O3 La8 O13 La8 50.89(9) 3_554 . . 3_554
B6 La8 O13 La8 143.53(13) . . . 3_554
B2 La8 O13 La8 -102.28(18) . . . 3_554
La8 La8 O13 La8 112.1(4) 3_553 . . 3_554
O16 La5 O14 B2 102.4(3) 1_554 . . .
F4 La5 O14 B2 176.0(2) 4_565 . . .
O6 La5 O14 B2 -58.4(3) 1_455 . . .
O7 La5 O14 B2 175.0(3) 1_454 . . .
O2 La5 O14 B2 66.0(3) . . . .
O11 La5 O14 B2 -119.5(3) 1_454 . . .
F2 La5 O14 B2 40.0(3) . . . .
O20 La5 O14 B2 -12.3(3) 1_656 . . .
F3 La5 O14 B2 -67.3(3) . . . .
La2 La5 O14 B2 58.4(3) . . . .
La2 La5 O14 B2 -97.3(3) 1_455 . . .
O16 La5 O14 La4 -84.83(12) 1_554 . . 1_454
F4 La5 O14 La4 -11.3(2) 4_565 . . 1_454
O6 La5 O14 La4 114.29(14) 1_455 . . 1_454
O7 La5 O14 La4 -12.31(10) 1_454 . . 1_454
O2 La5 O14 La4 -121.24(13) . . . 1_454
O11 La5 O14 La4 53.20(13) 1_454 . . 1_454
F2 La5 O14 La4 -147.31(14) . . . 1_454
O20 La5 O14 La4 160.40(10) 1_656 . . 1_454
F3 La5 O14 La4 105.39(14) . . . 1_454
La2 La5 O14 La4 -128.86(10) . . . 1_454
La2 La5 O14 La4 75.46(11) 1_455 . . 1_454
O12 La8 O15 B2 60.2(2) . . . .
O18 La8 O15 B2 154.0(2) 1_454 . . .
O1 La8 O15 B2 21.2(2) 1_454 . . .
F1 La8 O15 B2 -152.8(2) 3_553 . . .
F1 La8 O15 B2 112.8(2) . . . .
O13 La8 O15 B2 -11.63(19) . . . .
O13 La8 O15 B2 -88.2(2) 3_554 . . .
O3 La8 O15 B2 -70.4(2) 3_554 . . .
B6 La8 O15 B2 38.8(2) . . . .
La8 La8 O15 B2 164.52(18) 3_553 . . .
O12 La8 O15 La7 178.62(12) . . . .
O18 La8 O15 La7 -87.62(12) 1_454 . . .
O1 La8 O15 La7 139.64(10) 1_454 . . .
F1 La8 O15 La7 -34.45(13) 3_553 . . .
F1 La8 O15 La7 -128.85(10) . . . .
O13 La8 O15 La7 106.76(13) . . . .
O13 La8 O15 La7 30.18(11) 3_554 . . .
O3 La8 O15 La7 47.99(16) 3_554 . . .
B6 La8 O15 La7 157.16(12) . . . .
B2 La8 O15 La7 118.4(2) . . . .
La8 La8 O15 La7 -77.09(12) 3_553 . . .
O12 La8 O15 La6 -59.02(10) . . . .
O18 La8 O15 La6 34.74(9) 1_454 . . .
O1 La8 O15 La6 -98.01(10) 1_454 . . .
F1 La8 O15 La6 87.91(10) 3_553 . . .
F1 La8 O15 La6 -6.49(14) . . . .
O13 La8 O15 La6 -130.88(13) . . . .
O13 La8 O15 La6 152.54(10) 3_554 . . .
O3 La8 O15 La6 170.35(7) 3_554 . . .
B6 La8 O15 La6 -80.48(12) . . . .
B2 La8 O15 La6 -119.3(2) . . . .
La8 La8 O15 La6 45.26(13) 3_553 . . .
O19 La7 O15 B2 -153.3(2) 1_655 . . .
O19 La7 O15 B2 133.1(2) 3_554 . . .
F2 La7 O15 B2 -68.9(2) . . . .
O18 La7 O15 B2 147.2(2) 3_755 . . .
O1 La7 O15 B2 60.5(2) 3_655 . . .
O1 La7 O15 B2 -21.0(2) . . . .
O3 La7 O15 B2 9.68(19) . . . .
F1 La7 O15 B2 -110.1(2) 1_656 . . .
La6 La7 O15 B2 -115.4(2) . . . .
La7 La7 O15 B2 24.0(2) 3_655 . . .
O19 La7 O15 La8 87.00(12) 1_655 . . .
O19 La7 O15 La8 13.36(10) 3_554 . . .
F2 La7 O15 La8 171.36(13) . . . .
O18 La7 O15 La8 27.5(2) 3_755 . . .
O1 La7 O15 La8 -59.25(12) 3_655 . . .
O1 La7 O15 La8 -140.68(10) . . . .
O3 La7 O15 La8 -110.03(13) . . . .
F1 La7 O15 La8 130.16(10) 1_656 . . .
B2 La7 O15 La8 -119.7(2) . . . .
La6 La7 O15 La8 124.94(15) . . . .
La7 La7 O15 La8 -95.74(10) 3_655 . . .
O19 La7 O15 La6 -37.94(9) 1_655 . . .
O19 La7 O15 La6 -111.58(9) 3_554 . . .
F2 La7 O15 La6 46.43(9) . . . .
O18 La7 O15 La6 -97.41(17) 3_755 . . .
O1 La7 O15 La6 175.81(8) 3_655 . . .
O1 La7 O15 La6 94.38(10) . . . .
O3 La7 O15 La6 125.03(12) . . . .
F1 La7 O15 La6 5.22(13) 1_656 . . .
B2 La7 O15 La6 115.4(2) . . . .
La7 La7 O15 La6 139.32(5) 3_655 . . .
O10 La6 O15 B2 -50.0(2) . . . .
O16 La6 O15 B2 33.4(2) 1_554 . . .
O20 La6 O15 B2 -176.76(18) 1_655 . . .
O8 La6 O15 B2 112.0(2) 1_554 . . .
O6 La6 O15 B2 -114.19(19) 1_454 . . .
F3 La6 O15 B2 -30.0(5) 1_554 . . .
O18 La6 O15 B2 -147.6(2) 1_454 . . .
O19 La6 O15 B2 142.2(2) 1_655 . . .
F2 La6 O15 B2 69.17(19) . . . .
B3 La6 O15 B2 -135.2(2) 1_454 . . .
B4 La6 O15 B2 131.3(2) 1_655 . . .
O10 La6 O15 La8 65.83(11) . . . .
O16 La6 O15 La8 149.21(9) 1_554 . . .
O20 La6 O15 La8 -60.95(14) 1_655 . . .
O8 La6 O15 La8 -132.14(9) 1_554 . . .
O6 La6 O15 La8 1.63(11) 1_454 . . .
F3 La6 O15 La8 85.8(4) 1_554 . . .
O18 La6 O15 La8 -31.75(8) 1_454 . . .
O19 La6 O15 La8 -101.97(11) 1_655 . . .
F2 La6 O15 La8 -175.01(12) . . . .
B3 La6 O15 La8 -19.38(10) 1_454 . . .
B4 La6 O15 La8 -112.93(11) 1_655 . . .
O10 La6 O15 La7 -159.19(9) . . . .
O16 La6 O15 La7 -75.82(11) 1_554 . . .
O20 La6 O15 La7 74.03(12) 1_655 . . .
O8 La6 O15 La7 2.83(10) 1_554 . . .
O6 La6 O15 La7 136.60(8) 1_454 . . .
F3 La6 O15 La7 -139.2(3) 1_554 . . .
O18 La6 O15 La7 103.23(10) 1_454 . . .
O19 La6 O15 La7 33.01(7) 1_655 . . .
F2 La6 O15 La7 -40.04(8) . . . .
B3 La6 O15 La7 115.59(10) 1_454 . . .
B4 La6 O15 La7 22.05(10) 1_655 . . .
O4 La1 O22 B8 153.6(2) . . . .
O9 La1 O22 B8 -12.3(3) . . . .
F4 La1 O22 B8 -140.4(2) . . . .
O4 La1 O22 B8 -67.3(2) 4_565 . . .
F4 La1 O22 B8 5.5(2) 4_565 . . .
F3 La1 O22 B8 80.9(2) . . . .
O17 La1 O22 B8 -134.2(3) 4_566 . . .
O21 La1 O22 B8 95.4(3) 1_556 . . .
La1 La1 O22 B8 -179.9(2) 4_566 . . .
La1 La1 O22 B8 -32.0(2) 4_565 . . .
La3 La1 O22 B8 -91.9(3) 4_565 . . .
O4 La1 O22 La4 55.04(14) . . . .
O9 La1 O22 La4 -110.85(18) . . . .
F4 La1 O22 La4 121.06(13) . . . .
O4 La1 O22 La4 -165.84(15) 4_565 . . .
F4 La1 O22 La4 -93.06(14) 4_565 . . .
F3 La1 O22 La4 -17.64(11) . . . .
O17 La1 O22 La4 127.26(17) 4_566 . . .
O21 La1 O22 La4 -3.2(2) 1_556 . . .
La1 La1 O22 La4 81.54(13) 4_566 . . .
La1 La1 O22 La4 -130.53(14) 4_565 . . .
La3 La1 O22 La4 169.5(2) 4_565 . . .
O4 La1 O22 La3 -114.49(11) . . . 4_565
O9 La1 O22 La3 79.62(19) . . . 4_565
F4 La1 O22 La3 -48.48(17) . . . 4_565
O4 La1 O22 La3 24.62(10) 4_565 . . 4_565
F4 La1 O22 La3 97.40(12) 4_565 . . 4_565
F3 La1 O22 La3 172.82(14) . . . 4_565
O17 La1 O22 La3 -42.28(9) 4_566 . . 4_565
O21 La1 O22 La3 -172.73(8) 1_556 . . 4_565
La1 La1 O22 La3 -88.00(10) 4_566 . . 4_565
La1 La1 O22 La3 59.94(9) 4_565 . . 4_565
O10 La4 O22 B8 53.8(2) 1_656 . . .
O7 La4 O22 B8 126.0(2) . . . .
O14 La4 O22 B8 120.0(2) 1_656 . . .
O8 La4 O22 B8 -130.8(2) . . . .
O5 La4 O22 B8 -162.9(2) . . . .
O12 La4 O22 B8 0.6(2) 1_656 . . .
O2 La4 O22 B8 -11.9(2) . . . .
O20 La4 O22 B8 -58.7(2) 1_656 . . .
F3 La4 O22 B8 -90.9(2) . . . .
B6 La4 O22 B8 -35.2(2) 1_656 . . .
O10 La4 O22 La1 161.81(15) 1_656 . . .
O7 La4 O22 La1 -126.02(17) . . . .
O14 La4 O22 La1 -132.02(13) 1_656 . . .
O8 La4 O22 La1 -22.8(2) . . . .
O5 La4 O22 La1 -54.92(14) . . . .
O12 La4 O22 La1 108.57(16) 1_656 . . .
O2 La4 O22 La1 96.06(15) . . . .
O20 La4 O22 La1 49.32(16) 1_656 . . .
F3 La4 O22 La1 17.11(11) . . . .
B8 La4 O22 La1 108.0(3) . . . .
B6 La4 O22 La1 72.82(19) 1_656 . . .
O10 La4 O22 La3 -35.1(2) 1_656 . . 4_565
O7 La4 O22 La3 37.1(2) . . . 4_565
O14 La4 O22 La3 31.1(3) 1_656 . . 4_565
O8 La4 O22 La3 140.31(19) . . . 4_565
O5 La4 O22 La3 108.2(2) . . . 4_565
O12 La4 O22 La3 -88.3(3) 1_656 . . 4_565
O2 La4 O22 La3 -100.9(3) . . . 4_565
O20 La4 O22 La3 -147.6(2) 1_656 . . 4_565
F3 La4 O22 La3 -179.8(3) . . . 4_565
B8 La4 O22 La3 -88.9(3) . . . 4_565
B6 La4 O22 La3 -124.1(2) 1_656 . . 4_565
O15 La8 F1 La8 109.62(10) . . . 3_553
O12 La8 F1 La8 168.29(11) . . . 3_553
O18 La8 F1 La8 66.29(9) 1_454 . . 3_553
O1 La8 F1 La8 -130.01(9) 1_454 . . 3_553
F1 La8 F1 La8 0.0 3_553 . . 3_553
O13 La8 F1 La8 -172.24(8) . . . 3_553
O13 La8 F1 La8 -33.69(14) 3_554 . . 3_553
O3 La8 F1 La8 -68.16(8) 3_554 . . 3_553
B6 La8 F1 La8 -160.19(12) . . . 3_553
B2 La8 F1 La8 143.74(10) . . . 3_553
O15 La8 F1 La7 -146.75(8) . . . 1_454
O12 La8 F1 La7 -88.08(10) . . . 1_454
O18 La8 F1 La7 169.92(11) 1_454 . . 1_454
O1 La8 F1 La7 -26.38(7) 1_454 . . 1_454
F1 La8 F1 La7 103.63(10) 3_553 . . 1_454
O13 La8 F1 La7 -68.60(12) . . . 1_454
O13 La8 F1 La7 69.95(13) 3_554 . . 1_454
O3 La8 F1 La7 35.47(8) 3_554 . . 1_454
B6 La8 F1 La7 -56.56(11) . . . 1_454
B2 La8 F1 La7 -112.62(11) . . . 1_454
La8 La8 F1 La7 103.63(10) 3_553 . . 1_454
O15 La8 F1 La2 -38.54(11) . . . 1_454
O12 La8 F1 La2 20.13(9) . . . 1_454
O18 La8 F1 La2 -81.87(9) 1_454 . . 1_454
O1 La8 F1 La2 81.83(8) 1_454 . . 1_454
F1 La8 F1 La2 -148.16(11) 3_553 . . 1_454
O13 La8 F1 La2 39.60(13) . . . 1_454
O13 La8 F1 La2 178.15(8) 3_554 . . 1_454
O3 La8 F1 La2 143.68(7) 3_554 . . 1_454
B6 La8 F1 La2 51.65(11) . . . 1_454
B2 La8 F1 La2 -4.42(13) . . . 1_454
La8 La8 F1 La2 -148.16(11) 3_553 . . 1_454
O19 La7 F2 La2 -61.65(14) 1_655 . . .
O19 La7 F2 La2 -104.60(16) 3_554 . . .
O18 La7 F2 La2 18.49(19) 3_755 . . .
O1 La7 F2 La2 129.71(11) 3_655 . . .
O15 La7 F2 La2 -139.84(15) . . . .
O1 La7 F2 La2 80.35(14) . . . .
O3 La7 F2 La2 161.16(16) . . . .
F1 La7 F2 La2 6.11(11) 1_656 . . .
B2 La7 F2 La2 -167.72(17) . . . .
La6 La7 F2 La2 -102.80(14) . . . .
La7 La7 F2 La2 102.08(12) 3_655 . . .
O19 La7 F2 La5 138.76(19) 1_655 . . .
O19 La7 F2 La5 95.8(2) 3_554 . . .
O18 La7 F2 La5 -141.10(14) 3_755 . . .
O1 La7 F2 La5 -29.9(2) 3_655 . . .
O15 La7 F2 La5 60.56(16) . . . .
O1 La7 F2 La5 -79.25(18) . . . .
O3 La7 F2 La5 1.57(15) . . . .
F1 La7 F2 La5 -153.5(2) 1_656 . . .
B2 La7 F2 La5 32.68(16) . . . .
La6 La7 F2 La5 97.60(18) . . . .
La7 La7 F2 La5 -57.52(18) 3_655 . . .
O19 La7 F2 La6 41.16(8) 1_655 . . .
O19 La7 F2 La6 -1.79(15) 3_554 . . .
O18 La7 F2 La6 121.30(9) 3_755 . . .
O1 La7 F2 La6 -127.48(9) 3_655 . . .
O15 La7 F2 La6 -37.04(7) . . . .
O1 La7 F2 La6 -176.85(8) . . . .
O3 La7 F2 La6 -96.04(8) . . . .
F1 La7 F2 La6 108.91(8) 1_656 . . .
B2 La7 F2 La6 -64.92(9) . . . .
La7 La7 F2 La6 -155.12(4) 3_655 . . .
O6 La2 F2 La7 -12.6(2) . . . .
O2 La2 F2 La7 -153.07(15) . . . .
O8 La2 F2 La7 69.15(13) 1_554 . . .
O5 La2 F2 La7 128.74(13) 1_554 . . .
O12 La2 F2 La7 -72.68(14) 1_656 . . .
O10 La2 F2 La7 -99.59(14) 1_656 . . .
O11 La2 F2 La7 -175.94(15) 1_554 . . .
F1 La2 F2 La7 -5.86(10) 1_656 . . .
B5 La2 F2 La7 -128.97(16) 1_656 . . .
B1 La2 F2 La7 142.73(15) 1_554 . . .
La4 La2 F2 La7 -111.48(13) . . . .
O6 La2 F2 La5 153.57(9) . . . .
O2 La2 F2 La5 13.07(9) . . . .
O8 La2 F2 La5 -124.71(11) 1_554 . . .
O5 La2 F2 La5 -65.12(10) 1_554 . . .
O12 La2 F2 La5 93.46(11) 1_656 . . .
O10 La2 F2 La5 66.56(12) 1_656 . . .
O11 La2 F2 La5 -9.8(3) 1_554 . . .
F1 La2 F2 La5 160.28(11) 1_656 . . .
B5 La2 F2 La5 37.2(2) 1_656 . . .
B1 La2 F2 La5 -51.13(9) 1_554 . . .
La4 La2 F2 La5 54.66(7) . . . .
O6 La2 F2 La6 -111.33(11) . . . .
O2 La2 F2 La6 108.16(9) . . . .
O8 La2 F2 La6 -29.61(8) 1_554 . . .
O5 La2 F2 La6 29.98(9) 1_554 . . .
O12 La2 F2 La6 -171.45(11) 1_656 . . .
O10 La2 F2 La6 161.65(7) 1_656 . . .
O11 La2 F2 La6 85.3(2) 1_554 . . .
F1 La2 F2 La6 -104.62(9) 1_656 . . .
B5 La2 F2 La6 132.27(15) 1_656 . . .
B1 La2 F2 La6 43.97(8) 1_554 . . .
La4 La2 F2 La6 149.76(6) . . . .
O16 La5 F2 La7 -135.5(2) 1_554 . . .
O14 La5 F2 La7 -46.06(17) . . . .
F4 La5 F2 La7 179.33(13) 4_565 . . .
O6 La5 F2 La7 19.33(18) 1_455 . . .
O7 La5 F2 La7 -92.93(19) 1_454 . . .
O2 La5 F2 La7 150.19(19) . . . .
O11 La5 F2 La7 17.1(3) 1_454 . . .
O20 La5 F2 La7 74.66(18) 1_656 . . .
F3 La5 F2 La7 95.29(18) . . . .
La2 La5 F2 La7 162.6(2) . . . .
La2 La5 F2 La7 -5.0(2) 1_455 . . .
O16 La5 F2 La2 61.88(9) 1_554 . . .
O14 La5 F2 La2 151.34(12) . . . .
F4 La5 F2 La2 16.72(17) 4_565 . . .
O6 La5 F2 La2 -143.27(10) 1_455 . . .
O7 La5 F2 La2 104.47(11) 1_454 . . .
O2 La5 F2 La2 -12.41(8) . . . .
O11 La5 F2 La2 -145.54(18) 1_454 . . .
O20 La5 F2 La2 -87.95(11) 1_656 . . .
F3 La5 F2 La2 -67.31(11) . . . .
La2 La5 F2 La2 -167.62(5) 1_455 . . .
O16 La5 F2 La6 -38.42(7) 1_554 . . .
O14 La5 F2 La6 51.04(8) . . . .
F4 La5 F2 La6 -83.58(12) 4_565 . . .
O6 La5 F2 La6 116.43(8) 1_455 . . .
O7 La5 F2 La6 4.17(10) 1_454 . . .
O2 La5 F2 La6 -112.71(8) . . . .
O11 La5 F2 La6 114.2(2) 1_454 . . .
O20 La5 F2 La6 171.75(10) 1_656 . . .
F3 La5 F2 La6 -167.61(6) . . . .
La2 La5 F2 La6 -100.30(10) . . . .
La2 La5 F2 La6 92.08(6) 1_455 . . .
O10 La6 F2 La7 122.27(9) . . . .
O16 La6 F2 La7 178.22(11) 1_554 . . .
O15 La6 F2 La7 39.29(8) . . . .
O20 La6 F2 La7 -82.60(10) 1_655 . . .
O8 La6 F2 La7 -92.96(9) 1_554 . . .
O6 La6 F2 La7 25.4(3) 1_454 . . .
F3 La6 F2 La7 -152.88(7) 1_554 . . .
O18 La6 F2 La7 1.42(9) 1_454 . . .
O19 La6 F2 La7 -37.03(7) 1_655 . . .
B3 La6 F2 La7 -4.10(15) 1_454 . . .
B4 La6 F2 La7 -65.10(9) 1_655 . . .
O10 La6 F2 La2 -114.71(9) . . . .
O16 La6 F2 La2 -58.76(9) 1_554 . . .
O15 La6 F2 La2 162.31(11) . . . .
O20 La6 F2 La2 40.42(13) 1_655 . . .
O8 La6 F2 La2 30.06(8) 1_554 . . .
O6 La6 F2 La2 148.4(3) 1_454 . . .
F3 La6 F2 La2 -29.86(10) 1_554 . . .
O18 La6 F2 La2 124.44(8) 1_454 . . .
O19 La6 F2 La2 85.99(9) 1_655 . . .
B3 La6 F2 La2 118.92(11) 1_454 . . .
B4 La6 F2 La2 57.92(9) 1_655 . . .
O10 La6 F2 La5 -15.31(10) . . . .
O16 La6 F2 La5 40.64(8) 1_554 . . .
O15 La6 F2 La5 -98.29(9) . . . .
O20 La6 F2 La5 139.83(9) 1_655 . . .
O8 La6 F2 La5 129.46(10) 1_554 . . .
O6 La6 F2 La5 -112.2(3) 1_454 . . .
F3 La6 F2 La5 69.54(9) 1_554 . . .
O18 La6 F2 La5 -136.16(7) 1_454 . . .
O19 La6 F2 La5 -174.61(9) 1_655 . . .
B3 La6 F2 La5 -141.68(10) 1_454 . . .
B4 La6 F2 La5 157.32(10) 1_655 . . .
O4 La1 F3 La6 44.19(16) . . . 1_556
O9 La1 F3 La6 -75.54(18) . . . 1_556
F4 La1 F3 La6 12.0(3) . . . 1_556
O4 La1 F3 La6 -170.77(14) 4_565 . . 1_556
F4 La1 F3 La6 -137.90(19) 4_565 . . 1_556
O22 La1 F3 La6 140.0(2) . . . 1_556
O17 La1 F3 La6 102.83(17) 4_566 . . 1_556
O21 La1 F3 La6 -28.73(15) 1_556 . . 1_556
La1 La1 F3 La6 29.90(17) 4_566 . . 1_556
La1 La1 F3 La6 -150.38(15) 4_565 . . 1_556
La3 La1 F3 La6 145.03(15) 4_565 . . 1_556
O4 La1 F3 La5 174.89(10) . . . .
O9 La1 F3 La5 55.16(10) . . . .
F4 La1 F3 La5 142.65(12) . . . .
O4 La1 F3 La5 -40.07(14) 4_565 . . .
F4 La1 F3 La5 -7.20(9) 4_565 . . .
O22 La1 F3 La5 -89.34(12) . . . .
O17 La1 F3 La5 -126.47(8) 4_566 . . .
O21 La1 F3 La5 101.97(10) 1_556 . . .
La1 La1 F3 La5 160.60(5) 4_566 . . .
La1 La1 F3 La5 -19.68(8) 4_565 . . .
La3 La1 F3 La5 -84.27(7) 4_565 . . .
O4 La1 F3 La4 -80.06(10) . . . .
O9 La1 F3 La4 160.21(8) . . . .
F4 La1 F3 La4 -112.30(14) . . . .
O4 La1 F3 La4 64.98(14) 4_565 . . .
F4 La1 F3 La4 97.85(11) 4_565 . . .
O22 La1 F3 La4 15.71(10) . . . .
O17 La1 F3 La4 -21.42(11) 4_566 . . .
O21 La1 F3 La4 -152.98(10) 1_556 . . .
La1 La1 F3 La4 -94.35(7) 4_566 . . .
La1 La1 F3 La4 85.37(7) 4_565 . . .
La3 La1 F3 La4 20.78(8) 4_565 . . .
O16 La5 F3 La1 65.23(13) 1_554 . . .
O14 La5 F3 La1 -129.08(12) . . . .
F4 La5 F3 La1 7.17(9) 4_565 . . .
O6 La5 F3 La1 -137.46(9) 1_455 . . .
O7 La5 F3 La1 -32.58(12) 1_454 . . .
O2 La5 F3 La1 79.82(9) . . . .
O11 La5 F3 La1 -66.99(9) 1_454 . . .
F2 La5 F3 La1 138.48(8) . . . .
O20 La5 F3 La1 160.39(11) 1_656 . . .
La2 La5 F3 La1 102.50(6) . . . .
La2 La5 F3 La1 -103.44(6) 1_455 . . .
O16 La5 F3 La6 -140.69(10) 1_554 . . 1_556
O14 La5 F3 La6 25.00(16) . . . 1_556
F4 La5 F3 La6 161.24(11) 4_565 . . 1_556
O6 La5 F3 La6 16.61(7) 1_455 . . 1_556
O7 La5 F3 La6 121.50(9) 1_454 . . 1_556
O2 La5 F3 La6 -126.11(9) . . . 1_556
O11 La5 F3 La6 87.08(9) 1_454 . . 1_556
F2 La5 F3 La6 -67.45(9) . . . 1_556
O20 La5 F3 La6 -45.53(8) 1_656 . . 1_556
La2 La5 F3 La6 -103.43(6) . . . 1_556
La2 La5 F3 La6 50.63(6) 1_455 . . 1_556
O16 La5 F3 La4 -45.99(14) 1_554 . . .
O14 La5 F3 La4 119.70(12) . . . .
F4 La5 F3 La4 -104.05(10) 4_565 . . .
O6 La5 F3 La4 111.32(9) 1_455 . . .
O7 La5 F3 La4 -143.80(8) 1_454 . . .
O2 La5 F3 La4 -31.40(7) . . . .
O11 La5 F3 La4 -178.22(11) 1_454 . . .
F2 La5 F3 La4 27.26(10) . . . .
O20 La5 F3 La4 49.17(8) 1_656 . . .
La2 La5 F3 La4 -8.72(6) . . . .
La2 La5 F3 La4 145.33(6) 1_455 . . .
O10 La4 F3 La1 -70.79(13) 1_656 . . .
O7 La4 F3 La1 25.89(12) . . . .
O14 La4 F3 La1 121.54(14) 1_656 . . .
O8 La4 F3 La1 137.65(9) . . . .
O5 La4 F3 La1 69.80(9) . . . .
O12 La4 F3 La1 -140.33(8) 1_656 . . .
O2 La4 F3 La1 -77.11(9) . . . .
O22 La4 F3 La1 -15.40(10) . . . .
O20 La4 F3 La1 -158.59(12) 1_656 . . .
B8 La4 F3 La1 -47.43(11) . . . .
B6 La4 F3 La1 -153.58(11) 1_656 . . .
O10 La4 F3 La6 137.37(10) 1_656 . . 1_556
O7 La4 F3 La6 -125.95(9) . . . 1_556
O14 La4 F3 La6 -30.30(18) 1_656 . . 1_556
O8 La4 F3 La6 -14.19(7) . . . 1_556
O5 La4 F3 La6 -82.04(8) . . . 1_556
O12 La4 F3 La6 67.83(9) 1_656 . . 1_556
O2 La4 F3 La6 131.05(9) . . . 1_556
O22 La4 F3 La6 -167.24(12) . . . 1_556
O20 La4 F3 La6 49.57(8) 1_656 . . 1_556
B8 La4 F3 La6 160.73(12) . . . 1_556
B6 La4 F3 La6 54.57(10) 1_656 . . 1_556
O10 La4 F3 La5 38.02(14) 1_656 . . .
O7 La4 F3 La5 134.69(9) . . . .
O14 La4 F3 La5 -129.66(14) 1_656 . . .
O8 La4 F3 La5 -113.55(9) . . . .
O5 La4 F3 La5 178.60(10) . . . .
O12 La4 F3 La5 -31.52(10) 1_656 . . .
O2 La4 F3 La5 31.70(7) . . . .
O22 La4 F3 La5 93.40(11) . . . .
O20 La4 F3 La5 -49.78(8) 1_656 . . .
B8 La4 F3 La5 61.37(11) . . . .
B6 La4 F3 La5 -44.78(10) 1_656 . . .
O4 La1 F4 La1 -2.83(10) . . . 4_566
O9 La1 F4 La1 130.71(14) . . . 4_566
O4 La1 F4 La1 -148.52(12) 4_565 . . 4_566
F4 La1 F4 La1 161.82(9) 4_565 . . 4_566
O22 La1 F4 La1 -76.00(17) . . . 4_566
F3 La1 F4 La1 29.6(2) . . . 4_566
O17 La1 F4 La1 -82.06(12) 4_566 . . 4_566
O21 La1 F4 La1 66.89(12) 1_556 . . 4_566
La1 La1 F4 La1 -168.70(7) 4_565 . . 4_566
La3 La1 F4 La1 -106.29(10) 4_565 . . 4_566
O4 La1 F4 La5 160.7(2) . . . 4_566
O9 La1 F4 La5 -65.77(19) . . . 4_566
O4 La1 F4 La5 15.00(19) 4_565 . . 4_566
F4 La1 F4 La5 -34.7(4) 4_565 . . 4_566
O22 La1 F4 La5 87.5(2) . . . 4_566
F3 La1 F4 La5 -166.88(13) . . . 4_566
O17 La1 F4 La5 81.5(2) 4_566 . . 4_566
O21 La1 F4 La5 -129.6(2) 1_556 . . 4_566
La1 La1 F4 La5 163.5(3) 4_566 . . 4_566
La1 La1 F4 La5 -5.2(2) 4_565 . . 4_566
La3 La1 F4 La5 57.2(2) 4_565 . . 4_566
La6 O16 B1 O4 115.9(3) 1_556 . . .
La5 O16 B1 O4 -68.9(4) 1_556 . . .
La6 O16 B1 O5 -66.0(3) 1_556 . . .
La5 O16 B1 O5 109.2(3) 1_556 . . .
La6 O16 B1 La3 -122.6(6) 1_556 . . .
La5 O16 B1 La3 52.6(8) 1_556 . . .
La6 O16 B1 La2 -93.15(17) 1_556 . . 1_556
La5 O16 B1 La2 82.1(2) 1_556 . . 1_556
La1 O4 B1 O16 -98.8(3) . . . .
La1 O4 B1 O16 64.2(4) 4_566 . . .
La3 O4 B1 O16 160.7(3) . . . .
La1 O4 B1 O5 83.0(3) . . . .
La1 O4 B1 O5 -114.0(3) 4_566 . . .
La3 O4 B1 O5 -17.5(2) . . . .
La1 O4 B1 La3 100.51(15) . . . .
La1 O4 B1 La3 -96.5(2) 4_566 . . .
La1 O4 B1 La2 139.4(3) . . . 1_556
La1 O4 B1 La2 -57.6(5) 4_566 . . 1_556
La3 O4 B1 La2 38.9(4) . . . 1_556
La3 O5 B1 O16 -157.5(2) . . . .
La2 O5 B1 O16 -34.6(3) 1_556 . . .
La4 O5 B1 O16 80.5(3) . . . .
La3 O5 B1 O4 20.8(3) . . . .
La2 O5 B1 O4 143.7(2) 1_556 . . .
La4 O5 B1 O4 -101.2(3) . . . .
La2 O5 B1 La3 122.87(14) 1_556 . . .
La4 O5 B1 La3 -122.0(2) . . . .
La3 O5 B1 La2 -122.87(14) . . . 1_556
La4 O5 B1 La2 115.1(2) . . . 1_556
O5 La3 B1 O16 69.4(6) . . . .
O9 La3 B1 O16 -37.5(7) 1_656 . . .
O11 La3 B1 O16 20.9(6) . . . .
O17 La3 B1 O16 -163.8(6) 4_566 . . .
O17 La3 B1 O16 -53.7(6) 1_556 . . .
O7 La3 B1 O16 92.0(6) . . . .
O9 La3 B1 O16 132.5(6) 4_666 . . .
O22 La3 B1 O16 -109.3(6) 4_566 . . .
O4 La3 B1 O16 -131.1(7) . . . .
O21 La3 B1 O16 -132.8(6) 4_667 . . .
B7 La3 B1 O16 -77.1(7) 1_656 . . .
B8 La3 B1 O16 -138.5(6) 4_566 . . .
O5 La3 B1 O4 -159.5(3) . . . .
O9 La3 B1 O4 93.56(19) 1_656 . . .
O11 La3 B1 O4 151.98(17) . . . .
O17 La3 B1 O4 -32.66(17) 4_566 . . .
O17 La3 B1 O4 77.39(17) 1_556 . . .
O7 La3 B1 O4 -136.91(17) . . . .
O9 La3 B1 O4 -96.38(18) 4_666 . . .
O22 La3 B1 O4 21.84(18) 4_566 . . .
O21 La3 B1 O4 -1.7(3) 4_667 . . .
B7 La3 B1 O4 54.0(3) 1_656 . . .
B8 La3 B1 O4 -7.40(18) 4_566 . . .
O9 La3 B1 O5 -106.96(19) 1_656 . . .
O11 La3 B1 O5 -48.54(18) . . . .
O17 La3 B1 O5 126.82(18) 4_566 . . .
O17 La3 B1 O5 -123.13(19) 1_556 . . .
O7 La3 B1 O5 22.57(18) . . . .
O9 La3 B1 O5 63.1(2) 4_666 . . .
O22 La3 B1 O5 -178.68(18) 4_566 . . .
O4 La3 B1 O5 159.5(3) . . . .
O21 La3 B1 O5 157.80(19) 4_667 . . .
B7 La3 B1 O5 -146.6(2) 1_656 . . .
B8 La3 B1 O5 152.08(19) 4_566 . . .
O5 La3 B1 La2 40.89(15) . . . 1_556
O9 La3 B1 La2 -66.07(13) 1_656 . . 1_556
O11 La3 B1 La2 -7.66(8) . . . 1_556
O17 La3 B1 La2 167.70(7) 4_566 . . 1_556
O17 La3 B1 La2 -82.25(8) 1_556 . . 1_556
O7 La3 B1 La2 63.45(8) . . . 1_556
O9 La3 B1 La2 103.98(10) 4_666 . . 1_556
O22 La3 B1 La2 -137.80(9) 4_566 . . 1_556
O4 La3 B1 La2 -159.6(2) . . . 1_556
O21 La3 B1 La2 -161.32(17) 4_667 . . 1_556
B7 La3 B1 La2 -105.68(18) 1_656 . . 1_556
B8 La3 B1 La2 -167.03(10) 4_566 . . 1_556
La4 O14 B2 O15 92.8(3) 1_454 . . .
La5 O14 B2 O15 -95.1(3) . . . .
La4 O14 B2 O3 -143.4(2) 1_454 . . .
La5 O14 B2 O3 28.7(4) . . . .
La4 O14 B2 O13 -27.7(4) 1_454 . . .
La5 O14 B2 O13 144.5(2) . . . .
La4 O14 B2 La8 38.5(4) 1_454 . . .
La5 O14 B2 La8 -149.38(15) . . . .
La4 O14 B2 La7 150.65(15) 1_454 . . .
La5 O14 B2 La7 -37.2(4) . . . .
La8 O15 B2 O14 -112.2(3) . . . .
La7 O15 B2 O14 115.1(3) . . . .
La6 O15 B2 O14 5.7(3) . . . .
La8 O15 B2 O3 118.5(2) . . . .
La7 O15 B2 O3 -14.2(3) . . . .
La6 O15 B2 O3 -123.6(2) . . . .
La8 O15 B2 O13 16.1(3) . . . .
La7 O15 B2 O13 -116.52(19) . . . .
La6 O15 B2 O13 134.05(18) . . . .
La7 O15 B2 La8 -132.64(18) . . . .
La6 O15 B2 La8 117.93(17) . . . .
La8 O15 B2 La7 132.64(18) . . . .
La6 O15 B2 La7 -109.44(15) . . . .
B3 O3 B2 O14 28.3(4) 1_455 . . .
La7 O3 B2 O14 -115.3(3) . . . .
La8 O3 B2 O14 143.2(3) 3_554 . . .
B3 O3 B2 O15 156.6(3) 1_455 . . .
La7 O3 B2 O15 13.1(3) . . . .
La8 O3 B2 O15 -88.4(2) 3_554 . . .
B3 O3 B2 O13 -97.8(3) 1_455 . . .
La7 O3 B2 O13 118.64(18) . . . .
La8 O3 B2 O13 17.1(2) 3_554 . . .
B3 O3 B2 La8 -153.6(2) 1_455 . . .
La7 O3 B2 La8 62.84(19) . . . .
La8 O3 B2 La8 -38.7(2) 3_554 . . .
B3 O3 B2 La7 143.5(3) 1_455 . . .
La8 O3 B2 La7 -101.55(11) 3_554 . . .
B4 O13 B2 O14 -27.3(4) . . . .
La8 O13 B2 O14 112.4(3) . . . .
La8 O13 B2 O14 -142.5(3) 3_554 . . .
B4 O13 B2 O15 -153.9(3) . . . .
La8 O13 B2 O15 -14.3(2) . . . .
La8 O13 B2 O15 90.9(2) 3_554 . . .
B4 O13 B2 O3 98.0(3) . . . .
La8 O13 B2 O3 -122.32(19) . . . .
La8 O13 B2 O3 -17.2(2) 3_554 . . .
B4 O13 B2 La8 -139.7(3) . . . .
La8 O13 B2 La8 105.11(10) 3_554 . . .
B4 O13 B2 La7 154.3(2) . . . .
La8 O13 B2 La7 -66.06(17) . . . .
La8 O13 B2 La7 39.05(19) 3_554 . . .
O15 La8 B2 O14 95.3(3) . . . .
O12 La8 B2 O14 -18.2(3) . . . .
O18 La8 B2 O14 70.4(3) 1_454 . . .
O1 La8 B2 O14 -67.2(3) 1_454 . . .
F1 La8 B2 O14 131.6(3) 3_553 . . .
F1 La8 B2 O14 5.8(3) . . . .
O13 La8 B2 O14 -103.6(3) . . . .
O13 La8 B2 O14 -175.7(3) 3_554 . . .
O3 La8 B2 O14 -135.8(3) 3_554 . . .
B6 La8 B2 O14 -46.3(3) . . . .
La8 La8 B2 O14 67.0(3) 3_553 . . .
O12 La8 B2 O15 -113.5(2) . . . .
O18 La8 B2 O15 -25.0(2) 1_454 . . .
O1 La8 B2 O15 -162.6(2) 1_454 . . .
F1 La8 B2 O15 36.3(3) 3_553 . . .
F1 La8 B2 O15 -89.5(2) . . . .
O13 La8 B2 O15 161.1(3) . . . .
O13 La8 B2 O15 89.0(2) 3_554 . . .
O3 La8 B2 O15 128.89(19) 3_554 . . .
B6 La8 B2 O15 -141.7(2) . . . .
La8 La8 B2 O15 -28.3(3) 3_553 . . .
O15 La8 B2 O3 -82.6(3) . . . .
O12 La8 B2 O3 163.8(3) . . . .
O18 La8 B2 O3 -107.6(2) 1_454 . . .
O1 La8 B2 O3 114.8(2) 1_454 . . .
F1 La8 B2 O3 -46.4(3) 3_553 . . .
F1 La8 B2 O3 -172.13(18) . . . .
O13 La8 B2 O3 78.4(3) . . . .
O13 La8 B2 O3 6.3(2) 3_554 . . .
O3 La8 B2 O3 46.2(3) 3_554 . . .
B6 La8 B2 O3 135.7(2) . . . .
La8 La8 B2 O3 -111.0(2) 3_553 . . .
O15 La8 B2 O13 -161.1(3) . . . .
O12 La8 B2 O13 85.39(17) . . . .
O18 La8 B2 O13 173.96(16) 1_454 . . .
O1 La8 B2 O13 36.38(17) 1_454 . . .
F1 La8 B2 O13 -124.79(16) 3_553 . . .
F1 La8 B2 O13 109.45(17) . . . .
O13 La8 B2 O13 -72.09(17) 3_554 . . .
O3 La8 B2 O13 -32.18(19) 3_554 . . .
B6 La8 B2 O13 57.26(17) . . . .
La8 La8 B2 O13 170.61(11) 3_553 . . .
O15 La8 B2 La7 -34.69(17) . . . .
O12 La8 B2 La7 -148.23(12) . . . .
O18 La8 B2 La7 -59.66(9) 1_454 . . .
O1 La8 B2 La7 162.76(8) 1_454 . . .
F1 La8 B2 La7 1.59(15) 3_553 . . .
F1 La8 B2 La7 -124.17(9) . . . .
O13 La8 B2 La7 126.4(2) . . . .
O13 La8 B2 La7 54.29(8) 3_554 . . .
O3 La8 B2 La7 94.20(10) 3_554 . . .
B6 La8 B2 La7 -176.35(12) . . . .
La8 La8 B2 La7 -63.01(19) 3_553 . . .
O19 La7 B2 O14 -69.2(3) 1_655 . . .
O19 La7 B2 O14 -140.8(3) 3_554 . . .
F2 La7 B2 O14 4.8(3) . . . .
O18 La7 B2 O14 166.4(3) 3_755 . . .
O1 La7 B2 O14 142.8(3) 3_655 . . .
O15 La7 B2 O14 -95.4(3) . . . .
O1 La7 B2 O14 67.3(3) . . . .
O3 La7 B2 O14 101.0(3) . . . .
F1 La7 B2 O14 -2.9(3) 1_656 . . .
La6 La7 B2 O14 -51.6(3) . . . .
La7 La7 B2 O14 105.3(3) 3_655 . . .
O19 La7 B2 O15 26.2(2) 1_655 . . .
O19 La7 B2 O15 -45.4(2) 3_554 . . .
F2 La7 B2 O15 100.2(2) . . . .
O18 La7 B2 O15 -98.2(4) 3_755 . . .
O1 La7 B2 O15 -121.8(2) 3_655 . . .
O1 La7 B2 O15 162.70(19) . . . .
O3 La7 B2 O15 -163.6(3) . . . .
F1 La7 B2 O15 92.5(2) 1_656 . . .
La6 La7 B2 O15 43.75(17) . . . .
La7 La7 B2 O15 -159.33(19) 3_655 . . .
O19 La7 B2 O3 -170.18(17) 1_655 . . .
O19 La7 B2 O3 118.15(18) 3_554 . . .
F2 La7 B2 O3 -96.21(19) . . . .
O18 La7 B2 O3 65.3(4) 3_755 . . .
O1 La7 B2 O3 41.73(17) 3_655 . . .
O15 La7 B2 O3 163.6(3) . . . .
O1 La7 B2 O3 -33.72(18) . . . .
F1 La7 B2 O3 -103.95(18) 1_656 . . .
La6 La7 B2 O3 -152.7(2) . . . .
La7 La7 B2 O3 4.25(17) 3_655 . . .
O19 La7 B2 O13 109.1(2) 1_655 . . .
O19 La7 B2 O13 37.5(2) 3_554 . . .
F2 La7 B2 O13 -176.9(2) . . . .
O18 La7 B2 O13 -15.3(5) 3_755 . . .
O1 La7 B2 O13 -38.9(2) 3_655 . . .
O15 La7 B2 O13 82.9(3) . . . .
O1 La7 B2 O13 -114.4(2) . . . .
O3 La7 B2 O13 -80.7(2) . . . .
F1 La7 B2 O13 175.37(16) 1_656 . . .
La6 La7 B2 O13 126.6(2) . . . .
La7 La7 B2 O13 -76.4(2) 3_655 . . .
O19 La7 B2 La8 59.30(10) 1_655 . . .
O19 La7 B2 La8 -12.37(9) 3_554 . . .
F2 La7 B2 La8 133.27(12) . . . .
O18 La7 B2 La8 -65.2(4) 3_755 . . .
O1 La7 B2 La8 -88.79(9) 3_655 . . .
O15 La7 B2 La8 33.06(16) . . . .
O1 La7 B2 La8 -164.24(8) . . . .
O3 La7 B2 La8 -130.5(2) . . . .
F1 La7 B2 La8 125.53(9) 1_656 . . .
La6 La7 B2 La8 76.81(7) . . . .
La7 La7 B2 La8 -126.27(7) 3_655 . . .
La7 O18 B3 O6 -140.2(2) 3_755 . . .
La8 O18 B3 O6 69.0(4) 1_656 . . .
La6 O18 B3 O6 -26.7(3) 1_656 . . .
La7 O18 B3 O3 42.6(4) 3_755 . . 1_655
La8 O18 B3 O3 -108.2(3) 1_656 . . 1_655
La6 O18 B3 O3 156.1(2) 1_656 . . 1_655
La7 O18 B3 La6 -113.5(2) 3_755 . . 1_656
La8 O18 B3 La6 95.66(18) 1_656 . . 1_656
La2 O6 B3 O18 -93.0(3) . . . .
La5 O6 B3 O18 136.3(2) 1_655 . . .
La6 O6 B3 O18 28.7(3) 1_656 . . .
La2 O6 B3 O3 84.1(3) . . . 1_655
La5 O6 B3 O3 -46.5(3) 1_655 . . 1_655
La6 O6 B3 O3 -154.2(2) 1_656 . . 1_655
La2 O6 B3 La6 -121.75(19) . . . 1_656
La5 O6 B3 La6 107.63(16) 1_655 . . 1_656
La7 O19 B4 O8 -69.7(4) 1_455 . . 1_454
La7 O19 B4 O8 132.1(3) 3_554 . . 1_454
La6 O19 B4 O8 21.4(3) 1_455 . . 1_454
La7 O19 B4 O13 111.9(3) 1_455 . . .
La7 O19 B4 O13 -46.3(4) 3_554 . . .
La6 O19 B4 O13 -157.0(3) 1_455 . . .
La7 O19 B4 La6 -91.10(19) 1_455 . . 1_455
La7 O19 B4 La6 110.7(2) 3_554 . . 1_455
B2 O13 B4 O19 -164.7(3) . . . .
La8 O13 B4 O19 69.8(4) . . . .
La8 O13 B4 O19 -50.4(3) 3_554 . . .
B2 O13 B4 O8 16.9(4) . . . 1_454
La8 O13 B4 O8 -108.6(3) . . . 1_454
La8 O13 B4 O8 131.2(3) 3_554 . . 1_454
B2 O13 B4 La6 87.5(6) . . . 1_455
La8 O13 B4 La6 -38.0(7) . . . 1_455
La8 O13 B4 La6 -158.2(5) 3_554 . . 1_455
La6 O10 B5 O11 89.6(3) . . . 1_453
La4 O10 B5 O11 -122.2(3) 1_454 . . 1_453
La2 O10 B5 O11 -25.5(3) 1_454 . . 1_453
La6 O10 B5 O21 -94.9(3) . . . .
La4 O10 B5 O21 53.4(4) 1_454 . . .
La2 O10 B5 O21 150.1(3) 1_454 . . .
La6 O10 B5 La2 115.05(16) . . . 1_454
La4 O10 B5 La2 -96.67(16) 1_454 . . 1_454
B7 O21 B5 O10 -10.4(5) 4_565 . . .
La1 O21 B5 O10 135.3(3) 1_554 . . .
La3 O21 B5 O10 -117.3(3) 4_464 . . .
B7 O21 B5 O11 165.1(3) 4_565 . . 1_453
La1 O21 B5 O11 -49.2(4) 1_554 . . 1_453
La3 O21 B5 O11 58.1(4) 4_464 . . 1_453
B7 O21 B5 La2 69.6(7) 4_565 . . 1_454
La1 O21 B5 La2 -144.7(5) 1_554 . . 1_454
La3 O21 B5 La2 -37.3(7) 4_464 . . 1_454
La6 O20 B6 O1 48.8(6) 1_455 . . 1_454
La4 O20 B6 O1 151.8(4) 1_454 . . 1_454
La5 O20 B6 O1 -105.1(4) 1_454 . . 1_454
La6 O20 B6 O12 -120.2(3) 1_455 . . .
La4 O20 B6 O12 -17.2(4) 1_454 . . .
La5 O20 B6 O12 85.9(4) 1_454 . . .
La6 O20 B6 La8 -50.6(10) 1_455 . . .
La4 O20 B6 La8 52.4(8) 1_454 . . .
La5 O20 B6 La8 155.5(6) 1_454 . . .
La6 O20 B6 La4 -103.0(3) 1_455 . . 1_454
La5 O20 B6 La4 103.12(19) 1_454 . . 1_454
La8 O12 B6 O20 154.8(3) . . . .
La2 O12 B6 O20 -82.2(4) 1_454 . . .
La4 O12 B6 O20 18.2(4) 1_454 . . .
La8 O12 B6 O1 -15.5(3) . . . 1_454
La2 O12 B6 O1 107.5(3) 1_454 . . 1_454
La4 O12 B6 O1 -152.1(3) 1_454 . . 1_454
La2 O12 B6 La8 123.00(17) 1_454 . . .
La4 O12 B6 La8 -136.63(13) 1_454 . . .
La8 O12 B6 La4 136.63(13) . . . 1_454
La2 O12 B6 La4 -100.37(16) 1_454 . . 1_454
O15 La8 B6 O20 -35.0(8) . . . .
O12 La8 B6 O20 -82.4(8) . . . .
O18 La8 B6 O20 -111.7(8) 1_454 . . .
O1 La8 B6 O20 114.0(9) 1_454 . . .
F1 La8 B6 O20 164.1(7) 3_553 . . .
F1 La8 B6 O20 -160.3(8) . . . .
O13 La8 B6 O20 10.4(7) . . . .
O13 La8 B6 O20 56.8(8) 3_554 . . .
O3 La8 B6 O20 103.6(8) 3_554 . . .
B2 La8 B6 O20 -18.5(8) . . . .
La8 La8 B6 O20 -173.6(8) 3_553 . . .
O15 La8 B6 O1 -148.97(19) . . . 1_454
O12 La8 B6 O1 163.6(4) . . . 1_454
O18 La8 B6 O1 134.31(18) 1_454 . . 1_454
F1 La8 B6 O1 50.1(3) 3_553 . . 1_454
F1 La8 B6 O1 85.8(2) . . . 1_454
O13 La8 B6 O1 -103.6(2) . . . 1_454
O13 La8 B6 O1 -57.2(2) 3_554 . . 1_454
O3 La8 B6 O1 -10.3(2) 3_554 . . 1_454
B2 La8 B6 O1 -132.5(2) . . . 1_454
La8 La8 B6 O1 72.5(2) 3_553 . . 1_454
O15 La8 B6 O12 47.4(2) . . . .
O18 La8 B6 O12 -29.3(2) 1_454 . . .
O1 La8 B6 O12 -163.6(4) 1_454 . . .
F1 La8 B6 O12 -113.5(2) 3_553 . . .
F1 La8 B6 O12 -77.8(2) . . . .
O13 La8 B6 O12 92.8(2) . . . .
O13 La8 B6 O12 139.19(18) 3_554 . . .
O3 La8 B6 O12 -174.0(2) 3_554 . . .
B2 La8 B6 O12 63.9(2) . . . .
La8 La8 B6 O12 -91.2(2) 3_553 . . .
O15 La8 B6 La4 11.14(13) . . . 1_454
O12 La8 B6 La4 -36.28(16) . . . 1_454
O18 La8 B6 La4 -65.59(15) 1_454 . . 1_454
O1 La8 B6 La4 160.1(3) 1_454 . . 1_454
F1 La8 B6 La4 -149.78(11) 3_553 . . 1_454
F1 La8 B6 La4 -114.12(13) . . . 1_454
O13 La8 B6 La4 56.52(11) . . . 1_454
O13 La8 B6 La4 102.91(13) 3_554 . . 1_454
O3 La8 B6 La4 149.76(11) 3_554 . . 1_454
B2 La8 B6 La4 27.64(12) . . . 1_454
La8 La8 B6 La4 -127.44(9) 3_553 . . 1_454
La1 O9 B7 O7 -95.1(3) . . . 4_465
La3 O9 B7 O7 129.6(3) 1_454 . . 4_465
La3 O9 B7 O7 21.0(3) 4_465 . . 4_465
La1 O9 B7 O21 91.9(3) . . . 4_566
La3 O9 B7 O21 -43.4(3) 1_454 . . 4_566
La3 O9 B7 O21 -152.1(3) 4_465 . . 4_566
La1 O9 B7 La3 135.3(2) . . . 1_454
La3 O9 B7 La3 -108.65(12) 4_465 . . 1_454
La1 O9 B7 La3 -116.06(18) . . . 4_465
La3 O9 B7 La3 108.65(12) 1_454 . . 4_465
La3 O17 B8 O2 -161.4(4) 4_565 . . .
La3 O17 B8 O2 -38.7(6) 1_554 . . .
La1 O17 B8 O2 92.1(4) 4_565 . . .
La3 O17 B8 O22 13.4(4) 4_565 . . .
La3 O17 B8 O22 136.1(3) 1_554 . . .
La1 O17 B8 O22 -93.0(4) 4_565 . . .
La3 O17 B8 La4 -63.0(8) 4_565 . . .
La3 O17 B8 La4 59.7(9) 1_554 . . .
La1 O17 B8 La4 -169.5(6) 4_565 . . .
La3 O17 B8 La3 122.7(3) 1_554 . . 4_565
La1 O17 B8 La3 -106.47(18) 4_565 . . 4_565
La2 O2 B8 O17 48.2(6) . . . .
La4 O2 B8 O17 154.0(4) . . . .
La5 O2 B8 O17 -94.4(4) . . . .
La2 O2 B8 O22 -126.6(3) . . . .
La4 O2 B8 O22 -20.9(3) . . . .
La5 O2 B8 O22 90.7(4) . . . .
La2 O2 B8 La4 -105.7(2) . . . .
La5 O2 B8 La4 111.59(17) . . . .
La2 O2 B8 La3 -49.1(12) . . . 4_565
La4 O2 B8 La3 56.6(10) . . . 4_565
La5 O2 B8 La3 168.2(9) . . . 4_565
La1 O22 B8 O17 87.9(3) . . . .
La4 O22 B8 O17 -154.8(3) . . . .
La3 O22 B8 O17 -12.6(3) 4_565 . . .
La1 O22 B8 O2 -96.7(3) . . . .
La4 O22 B8 O2 20.7(3) . . . .
La3 O22 B8 O2 162.8(3) 4_565 . . .
La1 O22 B8 La4 -117.33(15) . . . .
La3 O22 B8 La4 142.13(11) 4_565 . . .
La1 O22 B8 La3 100.54(14) . . . 4_565
La4 O22 B8 La3 -142.13(11) . . . 4_565
O10 La4 B8 O17 -32.8(8) 1_656 . . .
O7 La4 B8 O17 39.2(8) . . . .
O14 La4 B8 O17 -6.2(9) 1_656 . . .
O8 La4 B8 O17 173.7(7) . . . .
O5 La4 B8 O17 105.8(8) . . . .
O12 La4 B8 O17 -90.9(8) 1_656 . . .
O2 La4 B8 O17 -113.2(8) . . . .
O22 La4 B8 O17 88.6(8) . . . .
O20 La4 B8 O17 -144.6(8) 1_656 . . .
F3 La4 B8 O17 164.3(8) . . . .
B6 La4 B8 O17 -119.4(8) 1_656 . . .
O10 La4 B8 O2 80.3(2) 1_656 . . .
O7 La4 B8 O2 152.3(2) . . . .
O14 La4 B8 O2 106.9(2) 1_656 . . .
O8 La4 B8 O2 -73.1(3) . . . .
O5 La4 B8 O2 -141.04(19) . . . .
O12 La4 B8 O2 22.3(2) 1_656 . . .
O22 La4 B8 O2 -158.2(3) . . . .
O20 La4 B8 O2 -31.5(2) 1_656 . . .
F3 La4 B8 O2 -82.6(2) . . . .
B6 La4 B8 O2 -6.3(2) 1_656 . . .
O10 La4 B8 O22 -121.5(2) 1_656 . . .
O7 La4 B8 O22 -49.5(2) . . . .
O14 La4 B8 O22 -94.8(2) 1_656 . . .
O8 La4 B8 O22 85.1(3) . . . .
O5 La4 B8 O22 17.2(2) . . . .
O12 La4 B8 O22 -179.53(19) 1_656 . . .
O2 La4 B8 O22 158.2(3) . . . .
O20 La4 B8 O22 126.7(2) 1_656 . . .
F3 La4 B8 O22 75.64(19) . . . .
B6 La4 B8 O22 152.0(2) 1_656 . . .
O10 La4 B8 La3 -85.76(14) 1_656 . . 4_565
O7 La4 B8 La3 -13.75(13) . . . 4_565
O14 La4 B8 La3 -59.1(2) 1_656 . . 4_565
O8 La4 B8 La3 120.83(18) . . . 4_565
O5 La4 B8 La3 52.87(14) . . . 4_565
O12 La4 B8 La3 -143.83(13) 1_656 . . 4_565
O2 La4 B8 La3 -166.1(3) . . . 4_565
O22 La4 B8 La3 35.70(15) . . . 4_565
O20 La4 B8 La3 162.44(12) 1_656 . . 4_565
F3 La4 B8 La3 111.34(14) . . . 4_565
B6 La4 B8 La3 -172.34(13) 1_656 . . 4_565
